data_4325944
loop_
_publ_author_name
'Lucy Clowes'
'Carl Redshaw'
'David L. Hughes'

_publ_section_title
;
 Vanadium-Based Pro-Catalysts Bearing Depleted 1,3-Calix[4]arenes for
 Ethylene or \e-Caprolactone Polymerization
;
_journal_name_full 'Inorganic Chemistry'
_journal_page_first 7838
_journal_page_last 7845
_journal_paper_doi 10.1021/ic2010198
_journal_volume 50
_journal_year 2011
_chemical_formula_moiety 'C108 H136 N2 O6 V2, 6(C2 H3 N)'
_chemical_formula_structural '[{V(N-p-tol)(O-nPr)(OC6H2-tBu-CH2-C6H3-tBu)2}2].6(MeCN)'
_chemical_formula_sum 'C120 H154 N8 O6 V2'
_chemical_formula_weight 1906.39
_chemical_name_common 'Compound 2'
_chemical_name_systematic
;
 ?
;
_space_group_IT_number 1
_symmetry_cell_setting triclinic
_symmetry_space_group_name_Hall 'P 1'
_symmetry_space_group_name_H-M 'P 1'
_atom_sites_solution_hydrogens geom
_atom_sites_solution_primary direct
_atom_sites_solution_secondary difmap
_audit_creation_method SHELXL-97
_cell_angle_alpha 101.5039(12)
_cell_angle_beta 103.0898(09)
_cell_angle_gamma 102.2226(11)
_cell_formula_units_Z 1
_cell_length_a 12.0454(3)
_cell_length_b 13.2444(2)
_cell_length_c 19.3366(4)
_cell_measurement_reflns_used 126368
_cell_measurement_temperature 120(2)
_cell_measurement_theta_max 27.48
_cell_measurement_theta_min 2.91
_cell_volume 2835.69(10)
_computing_cell_refinement 'EVAL-14 (Duisenberg, AJM, et al, 2003)'
_computing_data_collection 'COLLECT (Hooft, R.W.W., 1998)'
_computing_data_reduction 'EVAL-14 (Duisenberg, AJM, et al, 2003)'
_computing_molecular_graphics 'ORTEP (Johnson, 1971 and Farrugia, 1997)'
_computing_publication_material 'SHELXL-97 (Sheldrick, 2008)'
_computing_structure_refinement 'SHELXL-97 (Sheldrick, 2008)'
_computing_structure_solution 'SHELXS-97 (Sheldrick, 2008)'
_diffrn_ambient_temperature 120(2)
_diffrn_detector_area_resol_mean '4096x4096 pixels/ 62x62 mm'
_diffrn_measured_fraction_theta_full 0.998
_diffrn_measured_fraction_theta_max 0.998
_diffrn_measurement_device_type 'Bruker-Nonius APEX II CCD camera on \k-goniostat'
_diffrn_measurement_method '\f & \w scans'
_diffrn_radiation_monochromator '10 cm confocal mirrors'
_diffrn_radiation_source 'Bruker-Nonius FR591 rotating anode'
_diffrn_radiation_type MoK\a
_diffrn_radiation_wavelength 0.71073
_diffrn_reflns_av_R_equivalents 0.0000
_diffrn_reflns_av_sigmaI/netI 0.0414
_diffrn_reflns_limit_h_max 13
_diffrn_reflns_limit_h_min -14
_diffrn_reflns_limit_k_max 15
_diffrn_reflns_limit_k_min -15
_diffrn_reflns_limit_l_max 22
_diffrn_reflns_limit_l_min 0
_diffrn_reflns_number 9970
_diffrn_reflns_theta_full 25.00
_diffrn_reflns_theta_max 25.00
_diffrn_reflns_theta_min 3.00
_exptl_absorpt_coefficient_mu 0.220
_exptl_absorpt_correction_T_max 1.00
_exptl_absorpt_correction_T_min 0.882
_exptl_absorpt_correction_type multi-scan
_exptl_absorpt_process_details 'TWINABS 2007/2 (Sheldrick, G.M., 2007)'
_exptl_crystal_colour yellow
_exptl_crystal_density_diffrn 1.116
_exptl_crystal_description block
_exptl_crystal_F_000 1024
_exptl_crystal_size_max 0.19
_exptl_crystal_size_mid 0.15
_exptl_crystal_size_min 0.1
_refine_diff_density_max 0.396
_refine_diff_density_min -0.399
_refine_diff_density_rms 0.079
_refine_ls_abs_structure_details 'Flack H D (1983), Acta Cryst. A39, 876-881'
_refine_ls_abs_structure_Flack 0.10(4)
_refine_ls_extinction_method none
_refine_ls_goodness_of_fit_ref 1.136
_refine_ls_hydrogen_treatment constr
_refine_ls_matrix_type full
_refine_ls_number_parameters 1284
_refine_ls_number_reflns 9970
_refine_ls_number_restraints 3
_refine_ls_restrained_S_all 1.136
_refine_ls_R_factor_all 0.0778
_refine_ls_R_factor_gt 0.0685
_refine_ls_shift/su_max 0.005
_refine_ls_shift/su_mean 0.000
_refine_ls_structure_factor_coef Fsqd
_refine_ls_weighting_details 'calc w=1/[\s^2^(Fo^2^)+(0.0273P)^2^+5.1150P] where P=(Fo^2^+2Fc^2^)/3'
_refine_ls_weighting_scheme calc
_refine_ls_wR_factor_gt 0.1468
_refine_ls_wR_factor_ref 0.1541
_reflns_number_gt 9355
_reflns_number_total 9970
_reflns_threshold_expression I>2sigma(I)
_cod_data_source_file ic2010198_si_001_2.cif
_cod_data_source_block twin5
_cod_database_code 4325944

loop_
_symmetry_equiv_pos_as_xyz
'x, y, z'

loop_
_atom_site_label
_atom_site_type_symbol
_atom_site_fract_x
_atom_site_fract_y
_atom_site_fract_z
_atom_site_U_iso_or_equiv
_atom_site_adp_type
_atom_site_occupancy
_atom_site_symmetry_multiplicity
_atom_site_calc_flag
_atom_site_refinement_flags
_atom_site_disorder_assembly
_atom_site_disorder_group
V1 V 0.84432(10) 0.50443(9) 0.42552(7) 0.0217(3) Uani 1 1 d . . .
O1A O 0.8053(5) 0.5586(4) 0.5081(3) 0.0227(12) Uani 1 1 d . . .
C11A C 0.8623(7) 0.6418(6) 0.5707(4) 0.0222(16) Uani 1 1 d . . .
C12A C 0.9581(7) 0.6340(6) 0.6225(4) 0.0207(17) Uani 1 1 d . . .
C13A C 1.0119(7) 0.7183(7) 0.6859(4) 0.0275(18) Uani 1 1 d . . .
H13A H 1.0767 0.7133 0.7205 0.033 Uiso 1 1 calc R . .
C14A C 0.9719(7) 0.8092(6) 0.6989(4) 0.0243(17) Uani 1 1 d . . .
C1A1 C 1.0297(8) 0.9021(7) 0.7689(5) 0.034(2) Uani 1 1 d . . .
C1A2 C 1.1127(11) 0.8709(8) 0.8272(5) 0.053(3) Uani 1 1 d . . .
H1A1 H 1.0703 0.8089 0.8383 0.080 Uiso 1 1 calc R . .
H1A2 H 1.1435 0.9290 0.8709 0.080 Uiso 1 1 calc R . .
H1A3 H 1.1768 0.8548 0.8094 0.080 Uiso 1 1 calc R . .
C1A3 C 1.0986(10) 0.9962(8) 0.7485(6) 0.054(3) Uani 1 1 d . . .
H1A4 H 1.1369 1.0540 0.7918 0.082 Uiso 1 1 calc R . .
H1A5 H 1.0453 1.0190 0.7138 0.082 Uiso 1 1 calc R . .
H1A6 H 1.1571 0.9749 0.7269 0.082 Uiso 1 1 calc R . .
C1A4 C 0.9340(10) 0.9339(10) 0.8026(6) 0.068(4) Uani 1 1 d . . .
H1A7 H 0.8914 0.8738 0.8155 0.102 Uiso 1 1 calc R . .
H1A8 H 0.8801 0.9556 0.7675 0.102 Uiso 1 1 calc R . .
H1A9 H 0.9706 0.9922 0.8459 0.102 Uiso 1 1 calc R . .
C15A C 0.8767(7) 0.8145(6) 0.6448(4) 0.0244(17) Uani 1 1 d . . .
H15A H 0.8507 0.8762 0.6513 0.029 Uiso 1 1 calc R . .
C16A C 0.8185(6) 0.7323(6) 0.5819(4) 0.0202(16) Uani 1 1 d . . .
C17A C 0.7076(6) 0.7402(6) 0.5295(4) 0.0205(16) Uani 1 1 d . . .
H17A H 0.6894 0.6875 0.4829 0.025 Uiso 1 1 calc R . .
H17B H 0.7209 0.8106 0.5205 0.025 Uiso 1 1 calc R . .
C11B C 0.5292(7) 0.6195(6) 0.5462(4) 0.0203(16) Uani 1 1 d . A .
H11B H 0.5377 0.5644 0.5113 0.024 Uiso 1 1 calc R . .
C12B C 0.6039(7) 0.7207(6) 0.5624(4) 0.0206(16) Uani 1 1 d . . .
C13B C 0.5894(7) 0.8033(6) 0.6134(5) 0.0284(18) Uani 1 1 d . A .
H13B H 0.6367 0.8725 0.6225 0.034 Uiso 1 1 calc R . .
C14B C 0.5041(8) 0.7833(7) 0.6513(5) 0.034(2) Uani 1 1 d . . .
C1B1 C 0.4914(10) 0.8735(9) 0.7093(7) 0.059(3) Uani 0.849(18) 1 d P A 1
C1B2 C 0.3703(12) 0.8701(11) 0.7093(8) 0.060(4) Uani 0.849(18) 1 d P A 1
H1B1 H 0.3279 0.8780 0.6631 0.090 Uiso 0.849(18) 1 calc PR A 1
H1B2 H 0.3699 0.9274 0.7484 0.090 Uiso 0.849(18) 1 calc PR A 1
H1B3 H 0.3329 0.8029 0.7163 0.090 Uiso 0.849(18) 1 calc PR A 1
C1B3 C 0.5638(18) 0.9833(10) 0.7132(12) 0.108(10) Uani 0.849(18) 1 d P A 1
H1B4 H 0.5329 1.0035 0.6693 0.163 Uiso 0.849(18) 1 calc PR A 1
H1B5 H 0.6446 0.9826 0.7178 0.163 Uiso 0.849(18) 1 calc PR A 1
H1B6 H 0.5598 1.0339 0.7551 0.163 Uiso 0.849(18) 1 calc PR A 1
C1B4 C 0.5478(15) 0.8507(13) 0.7869(8) 0.077(6) Uani 0.849(18) 1 d P A 1
H1B7 H 0.6295 0.8531 0.7922 0.115 Uiso 0.849(18) 1 calc PR A 1
H1B8 H 0.5056 0.7814 0.7883 0.115 Uiso 0.849(18) 1 calc PR A 1
H1B9 H 0.5417 0.9043 0.8264 0.115 Uiso 0.849(18) 1 calc PR A 1
C1B5 C 0.4914(10) 0.8735(9) 0.7093(7) 0.059(3) Uani 0.151(18) 1 d P A 2
C1B6 C 0.602(6) 0.933(6) 0.763(4) 0.049(19) Uiso 0.151(18) 1 d P A 2
H1BA H 0.5881 0.9889 0.7973 0.073 Uiso 0.151(18) 1 calc PR A 2
H1BB H 0.6558 0.9645 0.7383 0.073 Uiso 0.151(18) 1 calc PR A 2
H1BC H 0.6345 0.8864 0.7881 0.073 Uiso 0.151(18) 1 calc PR A 2
C1B8 C 0.452(7) 0.966(6) 0.652(4) 0.05(2) Uiso 0.151(18) 1 d P A 2
H1BD H 0.3770 0.9322 0.6163 0.079 Uiso 0.151(18) 1 calc PR A 2
H1BE H 0.5117 0.9846 0.6282 0.079 Uiso 0.151(18) 1 calc PR A 2
H1BF H 0.4465 1.0304 0.6836 0.079 Uiso 0.151(18) 1 calc PR A 2
C15B C 0.4312(8) 0.6801(7) 0.6340(5) 0.0324(19) Uani 1 1 d . A .
H15B H 0.3743 0.6657 0.6588 0.039 Uiso 1 1 calc R . .
C16B C 0.4411(7) 0.5986(6) 0.5812(4) 0.0231(16) Uani 1 1 d . . .
C17B C 0.3582(7) 0.4854(6) 0.5626(4) 0.0258(18) Uani 1 1 d . A .
H17C H 0.2851 0.4900 0.5744 0.031 Uiso 1 1 calc R . .
H17D H 0.3391 0.4531 0.5102 0.031 Uiso 1 1 calc R . .
O1C O 0.5155(5) 0.3697(4) 0.5157(3) 0.0261(12) Uani 1 1 d . . .
C11C C 0.4904(7) 0.3623(6) 0.5811(4) 0.0236(17) Uani 1 1 d . A .
C12C C 0.4137(7) 0.4153(6) 0.6044(4) 0.0238(17) Uani 1 1 d . . .
C13C C 0.3886(7) 0.4060(7) 0.6708(4) 0.0257(17) Uani 1 1 d . A .
H13C H 0.3357 0.4406 0.6866 0.031 Uiso 1 1 calc R . .
C14C C 0.4408(8) 0.3462(6) 0.7137(4) 0.0286(18) Uani 1 1 d . . .
C1C1 C 0.4118(8) 0.3368(8) 0.7859(5) 0.038(2) Uani 0.820(17) 1 d P A 1
C1C2 C 0.4543(19) 0.4534(13) 0.8386(7) 0.081(6) Uani 0.820(17) 1 d P A 1
H1C1 H 0.5375 0.4819 0.8461 0.122 Uiso 0.820(17) 1 calc PR A 1
H1C2 H 0.4392 0.4511 0.8850 0.122 Uiso 0.820(17) 1 calc PR A 1
H1C3 H 0.4119 0.4982 0.8168 0.122 Uiso 0.820(17) 1 calc PR A 1
C1C3 C 0.4864(15) 0.2762(14) 0.8284(8) 0.067(5) Uani 0.820(17) 1 d P A 1
H1C4 H 0.5688 0.3089 0.8362 0.100 Uiso 0.820(17) 1 calc PR A 1
H1C5 H 0.4666 0.2030 0.8006 0.100 Uiso 0.820(17) 1 calc PR A 1
H1C6 H 0.4703 0.2788 0.8751 0.100 Uiso 0.820(17) 1 calc PR A 1
C1C4 C 0.2830(15) 0.293(2) 0.7722(10) 0.119(11) Uani 0.820(17) 1 d P A 1
H1C7 H 0.2659 0.2880 0.8178 0.178 Uiso 0.820(17) 1 calc PR A 1
H1C8 H 0.2577 0.2227 0.7388 0.178 Uiso 0.820(17) 1 calc PR A 1
H1C9 H 0.2418 0.3388 0.7511 0.178 Uiso 0.820(17) 1 calc PR A 1
C1C5 C 0.4118(8) 0.3368(8) 0.7859(5) 0.038(2) Uani 0.180(17) 1 d P A 2
C1C6 C 0.349(4) 0.215(3) 0.773(2) 0.022(11) Uiso 0.180(17) 1 d P A 2
H1CA H 0.2805 0.1942 0.7310 0.034 Uiso 0.180(17) 1 calc PR A 2
H1CB H 0.3265 0.2040 0.8153 0.034 Uiso 0.180(17) 1 calc PR A 2
H1CC H 0.4031 0.1738 0.7629 0.034 Uiso 0.180(17) 1 calc PR A 2
C1C7 C 0.319(4) 0.386(4) 0.801(2) 0.023(11) Uiso 0.180(17) 1 d P A 2
H1CD H 0.3352 0.4139 0.8527 0.034 Uiso 0.180(17) 1 calc PR A 2
H1CE H 0.2442 0.3336 0.7817 0.034 Uiso 0.180(17) 1 calc PR A 2
H1CF H 0.3182 0.4433 0.7770 0.034 Uiso 0.180(17) 1 calc PR A 2
C1C8 C 0.516(5) 0.368(5) 0.844(3) 0.038(14) Uiso 0.180(17) 1 d P A 2
H1CG H 0.4976 0.3605 0.8885 0.056 Uiso 0.180(17) 1 calc PR A 2
H1CH H 0.5561 0.4414 0.8494 0.056 Uiso 0.180(17) 1 calc PR A 2
H1CI H 0.5670 0.3236 0.8330 0.056 Uiso 0.180(17) 1 calc PR A 2
C15C C 0.5186(7) 0.2940(7) 0.6873(4) 0.0247(18) Uani 1 1 d . A .
H15C H 0.5541 0.2534 0.7148 0.030 Uiso 1 1 calc R . .
C16C C 0.5445(7) 0.3003(6) 0.6222(4) 0.0213(17) Uani 1 1 d . . .
C17C C 0.6376(8) 0.2479(6) 0.6010(4) 0.0266(18) Uani 1 1 d . A .
H17E H 0.6272 0.1788 0.6121 0.032 Uiso 1 1 calc R . .
H17F H 0.6274 0.2363 0.5485 0.032 Uiso 1 1 calc R . .
C11D C 0.8233(7) 0.3862(6) 0.6096(4) 0.0253(17) Uani 1 1 d . A .
H11D H 0.7909 0.3863 0.5611 0.030 Uiso 1 1 calc R . .
C12D C 0.7601(8) 0.3172(6) 0.6422(4) 0.0271(18) Uani 1 1 d . . .
C13D C 0.8090(8) 0.3162(8) 0.7133(5) 0.037(2) Uani 1 1 d . A .
H13D H 0.7674 0.2689 0.7341 0.044 Uiso 1 1 calc R . .
C14D C 0.9189(8) 0.3837(8) 0.7552(5) 0.033(2) Uani 1 1 d . . .
C1D1 C 0.9721(11) 0.3818(11) 0.8363(6) 0.060(3) Uani 1 1 d . A .
C1D2 C 1.0844(13) 0.4601(15) 0.8744(6) 0.105(6) Uani 1 1 d . . .
H1D1 H 1.1395 0.4533 0.8460 0.157 Uiso 1 1 calc R A .
H1D2 H 1.1149 0.4482 0.9216 0.157 Uiso 1 1 calc R . .
H1D3 H 1.0734 0.5307 0.8809 0.157 Uiso 1 1 calc R . .
C1D3 C 0.8813(13) 0.3855(16) 0.8764(6) 0.099(6) Uani 1 1 d . . .
H1D4 H 0.8088 0.3330 0.8480 0.148 Uiso 1 1 calc R A .
H1D5 H 0.8680 0.4554 0.8841 0.148 Uiso 1 1 calc R . .
H1D6 H 0.9082 0.3707 0.9230 0.148 Uiso 1 1 calc R . .
C1D4 C 0.9991(15) 0.2671(15) 0.8321(9) 0.103(6) Uani 1 1 d . . .
H1D7 H 0.9280 0.2113 0.8059 0.155 Uiso 1 1 calc R A .
H1D8 H 1.0269 0.2598 0.8810 0.155 Uiso 1 1 calc R . .
H1D9 H 1.0585 0.2617 0.8069 0.155 Uiso 1 1 calc R . .
C15D C 0.9810(7) 0.4546(7) 0.7226(4) 0.0306(19) Uani 1 1 d . A .
H15D H 1.0538 0.5017 0.7500 0.037 Uiso 1 1 calc R . .
C16D C 0.9345(8) 0.4548(7) 0.6493(4) 0.0271(18) Uani 1 1 d . . .
C17D C 1.0014(7) 0.5334(7) 0.6163(5) 0.0268(18) Uani 1 1 d . A .
H17G H 0.9907 0.5001 0.5649 0.032 Uiso 1 1 calc R . .
H17H H 1.0853 0.5525 0.6415 0.032 Uiso 1 1 calc R . .
N11E N 0.750(3) 0.6574(13) 0.8580(8) 0.228(15) Uani 1 1 d . . .
C12E C 0.7352(15) 0.6283(9) 0.7970(7) 0.078(5) Uani 1 1 d . . .
C13E C 0.7149(9) 0.5920(9) 0.7210(5) 0.043(2) Uani 1 1 d . . .
H13E H 0.7636 0.5452 0.7111 0.064 Uiso 1 1 calc R . .
H13F H 0.7340 0.6520 0.7009 0.064 Uiso 1 1 calc R . .
H13G H 0.6331 0.5538 0.6988 0.064 Uiso 1 1 calc R . .
N1F N 0.9675(7) 0.5865(6) 0.4258(4) 0.0285(15) Uani 1 1 d . . .
C11F C 1.0710(7) 0.6520(7) 0.4245(5) 0.0277(17) Uani 1 1 d . . .
C12F C 1.0730(9) 0.6957(8) 0.3638(5) 0.039(2) Uani 1 1 d . . .
H12F H 1.0052 0.6800 0.3248 0.047 Uiso 1 1 calc R . .
C13F C 1.1773(9) 0.7618(8) 0.3635(6) 0.042(2) Uani 1 1 d . . .
H13H H 1.1775 0.7928 0.3244 0.051 Uiso 1 1 calc R . .
C14F C 1.2795(8) 0.7841(6) 0.4170(6) 0.037(2) Uani 1 1 d . . .
C15F C 1.2770(8) 0.7419(7) 0.4779(5) 0.037(2) Uani 1 1 d . . .
H15F H 1.3452 0.7589 0.5168 0.044 Uiso 1 1 calc R . .
C16F C 1.1738(9) 0.6752(8) 0.4803(5) 0.041(2) Uani 1 1 d . . .
H16F H 1.1738 0.6456 0.5200 0.049 Uiso 1 1 calc R . .
C17F C 1.3956(9) 0.8599(8) 0.4181(8) 0.056(3) Uani 1 1 d . . .
H17I H 1.4544 0.8691 0.4633 0.084 Uiso 1 1 calc R . .
H17J H 1.3829 0.9279 0.4143 0.084 Uiso 1 1 calc R . .
H17K H 1.4221 0.8300 0.3774 0.084 Uiso 1 1 calc R . .
O1G O 0.8833(6) 0.3817(5) 0.4276(4) 0.0467(16) Uani 1 1 d . . .
C11G C 0.9966(15) 0.3564(12) 0.4394(8) 0.096(6) Uani 1 1 d . . .
H11G H 1.0565 0.4193 0.4718 0.116 Uiso 1 1 calc R . .
H11H H 0.9933 0.3007 0.4654 0.116 Uiso 1 1 calc R . .
C12G C 1.0342(12) 0.3233(12) 0.3788(8) 0.075(4) Uani 1 1 d . . .
H12G H 1.1173 0.3262 0.3953 0.090 Uiso 1 1 calc R . .
H12H H 1.0273 0.3736 0.3488 0.090 Uiso 1 1 calc R . .
C13G C 0.9673(16) 0.2111(11) 0.3307(8) 0.086(5) Uani 1 1 d . . .
H13I H 0.9982 0.1956 0.2894 0.129 Uiso 1 1 calc R . .
H13J H 0.8848 0.2071 0.3136 0.129 Uiso 1 1 calc R . .
H13K H 0.9768 0.1599 0.3589 0.129 Uiso 1 1 calc R . .
V2 V 0.46465(10) 0.27491(9) 0.42579(7) 0.0219(3) Uani 1 1 d . . .
O2A O 0.4147(5) 0.3324(4) 0.3520(3) 0.0233(12) Uani 1 1 d . . .
C21A C 0.3220(7) 0.3089(6) 0.2916(4) 0.0263(17) Uani 1 1 d . . .
C22A C 0.2590(7) 0.3864(6) 0.2824(4) 0.0250(17) Uani 1 1 d . . .
C23A C 0.1656(7) 0.3632(6) 0.2192(4) 0.0277(18) Uani 1 1 d . . .
H23A H 0.1239 0.4140 0.2132 0.033 Uiso 1 1 calc R . .
C24A C 0.1311(7) 0.2669(7) 0.1640(5) 0.0304(19) Uani 1 1 d . . .
C2A1 C 0.0295(8) 0.2406(8) 0.0951(5) 0.036(2) Uani 1 1 d . . .
C2A2 C 0.0668(9) 0.1978(9) 0.0257(5) 0.047(3) Uani 1 1 d . . .
H2A1 H 0.0005 0.1801 -0.0171 0.071 Uiso 1 1 calc R . .
H2A2 H 0.0929 0.1351 0.0298 0.071 Uiso 1 1 calc R . .
H2A3 H 0.1301 0.2518 0.0213 0.071 Uiso 1 1 calc R . .
C2A3 C -0.0181(9) 0.3357(9) 0.0852(6) 0.047(3) Uani 1 1 d . . .
H2A4 H -0.0808 0.3150 0.0402 0.071 Uiso 1 1 calc R . .
H2A5 H 0.0443 0.3928 0.0832 0.071 Uiso 1 1 calc R . .
H2A6 H -0.0479 0.3595 0.1258 0.071 Uiso 1 1 calc R . .
C2A4 C -0.0716(8) 0.1522(8) 0.0994(5) 0.042(2) Uani 1 1 d . . .
H2A7 H -0.1351 0.1325 0.0548 0.063 Uiso 1 1 calc R . .
H2A8 H -0.0996 0.1776 0.1405 0.063 Uiso 1 1 calc R . .
H2A9 H -0.0436 0.0909 0.1054 0.063 Uiso 1 1 calc R . .
C25A C 0.1969(7) 0.1941(7) 0.1745(4) 0.0303(19) Uani 1 1 d . . .
H25A H 0.1763 0.1298 0.1386 0.036 Uiso 1 1 calc R . .
C26A C 0.2930(8) 0.2127(6) 0.2364(4) 0.0264(19) Uani 1 1 d . . .
C27A C 0.3668(8) 0.1336(7) 0.2390(5) 0.030(2) Uani 1 1 d . . .
H27A H 0.4059 0.1387 0.2897 0.035 Uiso 1 1 calc R . .
H27B H 0.3159 0.0615 0.2169 0.035 Uiso 1 1 calc R . .
C21B C 0.5680(7) 0.2277(6) 0.2334(4) 0.0259(17) Uani 1 1 d . . .
H21B H 0.5880 0.2593 0.2836 0.031 Uiso 1 1 calc R . .
C22B C 0.4576(8) 0.1561(6) 0.1983(4) 0.0287(18) Uani 1 1 d . . .
C23B C 0.4298(8) 0.1116(6) 0.1227(4) 0.0283(18) Uani 1 1 d . . .
H23B H 0.3561 0.0634 0.0989 0.034 Uiso 1 1 calc R . .
C24B C 0.5065(8) 0.1359(6) 0.0815(4) 0.0301(19) Uani 1 1 d . . .
C2B1 C 0.4689(9) 0.0867(7) -0.0020(4) 0.035(2) Uani 1 1 d . . .
C2B2 C 0.3628(9) 0.1249(8) -0.0364(5) 0.045(2) Uani 1 1 d . . .
H2B1 H 0.2998 0.1041 -0.0150 0.068 Uiso 1 1 calc R . .
H2B2 H 0.3363 0.0931 -0.0885 0.068 Uiso 1 1 calc R . .
H2B3 H 0.3860 0.2014 -0.0271 0.068 Uiso 1 1 calc R . .
C2B3 C 0.4334(11) -0.0349(7) -0.0194(5) 0.055(3) Uani 1 1 d . . .
H2B4 H 0.3739 -0.0579 0.0040 0.082 Uiso 1 1 calc R . .
H2B5 H 0.5014 -0.0592 -0.0016 0.082 Uiso 1 1 calc R . .
H2B6 H 0.4024 -0.0643 -0.0716 0.082 Uiso 1 1 calc R . .
C2B4 C 0.5658(9) 0.1217(9) -0.0378(5) 0.047(3) Uani 1 1 d . . .
H2B7 H 0.6333 0.0979 -0.0183 0.070 Uiso 1 1 calc R . .
H2B8 H 0.5883 0.1983 -0.0278 0.070 Uiso 1 1 calc R . .
H2B9 H 0.5369 0.0911 -0.0900 0.070 Uiso 1 1 calc R . .
C25B C 0.6174(8) 0.2064(7) 0.1187(5) 0.0297(19) Uani 1 1 d . . .
H25B H 0.6717 0.2229 0.0925 0.036 Uiso 1 1 calc R . .
C26B C 0.6492(8) 0.2527(7) 0.1941(4) 0.0281(18) Uani 1 1 d . . .
C27B C 0.7681(8) 0.3359(7) 0.2318(4) 0.0284(18) Uani 1 1 d . . .
H27C H 0.7910 0.3385 0.2836 0.034 Uiso 1 1 calc R . .
H27D H 0.8281 0.3150 0.2105 0.034 Uiso 1 1 calc R . .
O2C O 0.7335(5) 0.4937(4) 0.3430(3) 0.0261(12) Uani 1 1 d . . .
C21C C 0.7421(7) 0.5191(7) 0.2789(4) 0.0255(17) Uani 1 1 d . . .
C22C C 0.7618(7) 0.4433(7) 0.2233(4) 0.0246(18) Uani 1 1 d . . .
C23C C 0.7692(8) 0.4728(7) 0.1585(5) 0.031(2) Uani 1 1 d . . .
H23C H 0.7834 0.4246 0.1217 0.037 Uiso 1 1 calc R . .
C24C C 0.7564(7) 0.5694(7) 0.1460(4) 0.0287(19) Uani 1 1 d . . .
C2C1 C 0.7661(9) 0.5948(8) 0.0725(5) 0.041(2) Uani 1 1 d . . .
C2C2 C 0.6923(12) 0.6675(12) 0.0527(6) 0.072(4) Uani 1 1 d . . .
H2C1 H 0.6992 0.6816 0.0068 0.108 Uiso 1 1 calc R . .
H2C2 H 0.7190 0.7335 0.0905 0.108 Uiso 1 1 calc R . .
H2C3 H 0.6111 0.6341 0.0480 0.108 Uiso 1 1 calc R . .
C2C3 C 0.8936(11) 0.6398(16) 0.0792(8) 0.108(7) Uani 1 1 d . . .
H2C4 H 0.9019 0.6520 0.0331 0.163 Uiso 1 1 calc R . .
H2C5 H 0.9371 0.5901 0.0922 0.163 Uiso 1 1 calc R . .
H2C6 H 0.9240 0.7062 0.1167 0.163 Uiso 1 1 calc R . .
C2C4 C 0.7149(14) 0.4920(11) 0.0090(6) 0.076(4) Uani 1 1 d . . .
H2C7 H 0.7258 0.5077 -0.0358 0.115 Uiso 1 1 calc R . .
H2C8 H 0.6320 0.4649 0.0033 0.115 Uiso 1 1 calc R . .
H2C9 H 0.7550 0.4392 0.0199 0.115 Uiso 1 1 calc R . .
C25C C 0.7393(7) 0.6417(7) 0.2016(4) 0.0287(18) Uani 1 1 d . . .
H25C H 0.7339 0.7083 0.1948 0.034 Uiso 1 1 calc R . .
C26C C 0.7295(7) 0.6189(6) 0.2685(4) 0.0213(16) Uani 1 1 d . . .
C27C C 0.6965(7) 0.6964(6) 0.3234(4) 0.0275(17) Uani 1 1 d . . .
H27E H 0.7318 0.7692 0.3231 0.033 Uiso 1 1 calc R . .
H27F H 0.7259 0.6882 0.3724 0.033 Uiso 1 1 calc R . .
C21D C 0.4944(7) 0.6021(6) 0.3318(4) 0.0247(17) Uani 1 1 d . B .
H21D H 0.5313 0.5719 0.3668 0.030 Uiso 1 1 calc R . .
C22D C 0.5628(7) 0.6739(6) 0.3030(4) 0.0259(17) Uani 1 1 d . . .
C23D C 0.5065(8) 0.7206(7) 0.2524(5) 0.030(2) Uani 1 1 d . B .
H23D H 0.5519 0.7706 0.2352 0.036 Uiso 1 1 calc R . .
C24D C 0.3826(8) 0.6945(7) 0.2263(5) 0.0301(19) Uani 1 1 d . . .
C2D1 C 0.3204(8) 0.7433(7) 0.1672(5) 0.034(2) Uani 0.457(16) 1 d P B 1
C2D2 C 0.200(3) 0.692(2) 0.1408(18) 0.071(10) Uani 0.457(16) 1 d P B 1
H2D1 H 0.1880 0.6239 0.1078 0.107 Uiso 0.457(16) 1 calc PR B 1
H2D2 H 0.1602 0.7354 0.1152 0.107 Uiso 0.457(16) 1 calc PR B 1
H2D3 H 0.1690 0.6826 0.1813 0.107 Uiso 0.457(16) 1 calc PR B 1
C2D3 C 0.387(2) 0.726(2) 0.1050(12) 0.052(7) Uani 0.457(16) 1 d P B 1
H2D4 H 0.4172 0.6648 0.1060 0.078 Uiso 0.457(16) 1 calc PR B 1
H2D5 H 0.4512 0.7884 0.1138 0.078 Uiso 0.457(16) 1 calc PR B 1
H2D6 H 0.3324 0.7149 0.0577 0.078 Uiso 0.457(16) 1 calc PR B 1
C2D4 C 0.354(2) 0.8613(19) 0.2008(14) 0.055(7) Uani 0.457(16) 1 d P B 1
H2D7 H 0.3048 0.8772 0.2320 0.082 Uiso 0.457(16) 1 calc PR B 1
H2D8 H 0.3431 0.8978 0.1627 0.082 Uiso 0.457(16) 1 calc PR B 1
H2D9 H 0.4354 0.8845 0.2295 0.082 Uiso 0.457(16) 1 calc PR B 1
C2D5 C 0.3204(8) 0.7433(7) 0.1672(5) 0.034(2) Uani 0.543(16) 1 d P B 2
C2D6 C 0.4023(13) 0.8217(15) 0.1416(10) 0.039(5) Uani 0.543(16) 1 d P B 2
H2DA H 0.3563 0.8484 0.1057 0.058 Uiso 0.543(16) 1 calc PR B 2
H2DB H 0.4529 0.7863 0.1201 0.058 Uiso 0.543(16) 1 calc PR B 2
H2DC H 0.4497 0.8802 0.1828 0.058 Uiso 0.543(16) 1 calc PR B 2
C2D7 C 0.2362(13) 0.8069(14) 0.1972(9) 0.034(4) Uani 0.543(16) 1 d P B 2
H2DD H 0.1985 0.8365 0.1599 0.051 Uiso 0.543(16) 1 calc PR B 2
H2DE H 0.2819 0.8636 0.2400 0.051 Uiso 0.543(16) 1 calc PR B 2
H2DF H 0.1770 0.7590 0.2100 0.051 Uiso 0.543(16) 1 calc PR B 2
C2D8 C 0.2358(16) 0.6532(13) 0.0991(9) 0.033(4) Uani 0.543(16) 1 d P B 2
H2DG H 0.1973 0.6850 0.0634 0.049 Uiso 0.543(16) 1 calc PR B 2
H2DH H 0.1773 0.6086 0.1145 0.049 Uiso 0.543(16) 1 calc PR B 2
H2DI H 0.2808 0.6106 0.0776 0.049 Uiso 0.543(16) 1 calc PR B 2
C25D C 0.3172(8) 0.6236(7) 0.2565(5) 0.0304(19) Uani 1 1 d . B .
H25D H 0.2351 0.6077 0.2417 0.036 Uiso 1 1 calc R . .
C26D C 0.3707(7) 0.5762(6) 0.3076(4) 0.0248(17) Uani 1 1 d . . .
C27D C 0.2960(8) 0.4957(6) 0.3359(5) 0.0302(19) Uani 1 1 d . B .
H27G H 0.3411 0.4926 0.3834 0.036 Uiso 1 1 calc R . .
H27H H 0.2263 0.5179 0.3420 0.036 Uiso 1 1 calc R . .
N21E N 0.3635(13) 0.4416(11) 0.0131(6) 0.086(4) Uani 1 1 d . . .
C22E C 0.3952(10) 0.4286(8) 0.0684(5) 0.042(2) Uani 1 1 d . . .
C23E C 0.4353(8) 0.4160(8) 0.1412(5) 0.037(2) Uani 1 1 d . . .
H23E H 0.5138 0.4069 0.1491 0.055 Uiso 1 1 calc R . .
H23F H 0.3829 0.3542 0.1464 0.055 Uiso 1 1 calc R . .
H23G H 0.4360 0.4784 0.1766 0.055 Uiso 1 1 calc R . .
N2F N 0.3544(6) 0.1799(5) 0.4315(4) 0.0258(15) Uani 1 1 d . . .
C21F C 0.2646(8) 0.1076(7) 0.4457(5) 0.030(2) Uani 1 1 d . . .
C22F C 0.1637(8) 0.0487(7) 0.3904(5) 0.037(2) Uani 1 1 d . . .
H22F H 0.1546 0.0560 0.3427 0.044 Uiso 1 1 calc R . .
C23F C 0.0750(8) -0.0223(8) 0.4068(6) 0.045(3) Uani 1 1 d . . .
H23H H 0.0064 -0.0613 0.3698 0.055 Uiso 1 1 calc R . .
C24F C 0.0884(8) -0.0350(7) 0.4774(6) 0.035(2) Uani 1 1 d . . .
C25F C 0.1891(9) 0.0226(7) 0.5298(5) 0.040(2) Uani 1 1 d . . .
H25F H 0.1981 0.0142 0.5772 0.048 Uiso 1 1 calc R . .
C26F C 0.2805(8) 0.0943(8) 0.5168(5) 0.038(2) Uani 1 1 d . . .
H26F H 0.3493 0.1317 0.5541 0.045 Uiso 1 1 calc R . .
C27F C -0.0075(9) -0.1110(8) 0.4940(7) 0.051(3) Uani 1 1 d . . .
H27I H -0.0541 -0.0716 0.5165 0.076 Uiso 1 1 calc R . .
H27J H 0.0276 -0.1484 0.5269 0.076 Uiso 1 1 calc R . .
H27K H -0.0571 -0.1616 0.4492 0.076 Uiso 1 1 calc R . .
O2G O 0.5770(5) 0.2147(4) 0.4115(3) 0.0326(14) Uani 1 1 d . . .
C21G C 0.5924(9) 0.1095(8) 0.4002(6) 0.048(3) Uani 1 1 d . . .
H21G H 0.5504 0.0692 0.3500 0.058 Uiso 1 1 calc R . .
H21H H 0.5583 0.0736 0.4326 0.058 Uiso 1 1 calc R . .
C22G C 0.7143(13) 0.1105(11) 0.4139(11) 0.093(5) Uani 1 1 d . . .
H22G H 0.7563 0.1507 0.4641 0.112 Uiso 1 1 calc R . .
H22H H 0.7484 0.1464 0.3814 0.112 Uiso 1 1 calc R . .
C23G C 0.7304(14) -0.0034(11) 0.4016(9) 0.093(5) Uani 1 1 d . . .
H23I H 0.7117 -0.0339 0.4399 0.139 Uiso 1 1 calc R . .
H23J H 0.8110 -0.0005 0.4023 0.139 Uiso 1 1 calc R . .
H23K H 0.6787 -0.0469 0.3548 0.139 Uiso 1 1 calc R . .
N51 N 0.7945(12) 0.0465(8) 0.6070(8) 0.079(4) Uani 1 1 d . . .
C52 C 0.8783(11) 0.1049(9) 0.6115(7) 0.053(3) Uani 1 1 d . . .
C53 C 0.9850(12) 0.1786(10) 0.6103(8) 0.070(4) Uani 1 1 d . . .
H53A H 0.9989 0.1593 0.5631 0.105 Uiso 1 1 calc R . .
H53B H 1.0509 0.1755 0.6478 0.105 Uiso 1 1 calc R . .
H53C H 0.9760 0.2499 0.6194 0.105 Uiso 1 1 calc R . .
N71 N 0.901(3) -0.0681(18) 0.2246(15) 0.248(18) Uani 1 1 d . . .
C72 C 0.812(3) -0.0429(16) 0.2051(11) 0.134(10) Uani 1 1 d . . .
C73 C 0.7035(18) -0.0082(14) 0.1787(15) 0.144(9) Uani 1 1 d . . .
H73A H 0.7127 0.0628 0.2071 0.216 Uiso 1 1 calc R . .
H73B H 0.6363 -0.0564 0.1843 0.216 Uiso 1 1 calc R . .
H73C H 0.6917 -0.0088 0.1278 0.216 Uiso 1 1 calc R . .
N81 N 0.1376(14) 0.9152(12) 0.0341(8) 0.100(5) Uani 1 1 d . . .
C82 C 0.0438(19) 0.8944(11) 0.0144(8) 0.088(6) Uani 1 1 d . . .
C83 C -0.0886(18) 0.8764(13) -0.0111(10) 0.112(7) Uani 1 1 d . . .
H83A H -0.1203 0.8778 0.0303 0.169 Uiso 1 1 calc R . .
H83B H -0.1236 0.8082 -0.0463 0.169 Uiso 1 1 calc R . .
H83C H -0.1061 0.9319 -0.0334 0.169 Uiso 1 1 calc R . .
N91 N 0.2704(10) 0.6493(10) 0.7896(9) 0.092(4) Uani 1 1 d . . .
C92 C 0.3173(14) 0.6627(11) 0.8522(9) 0.074(4) Uani 1 1 d . . .
C93 C 0.374(3) 0.6772(13) 0.9271(9) 0.179(13) Uani 1 1 d . . .
H93A H 0.3471 0.7284 0.9568 0.268 Uiso 1 1 calc R . .
H93B H 0.4583 0.7028 0.9358 0.268 Uiso 1 1 calc R . .
H93C H 0.3563 0.6102 0.9397 0.268 Uiso 1 1 calc R . .

loop_
_atom_site_aniso_label
_atom_site_aniso_U_11
_atom_site_aniso_U_22
_atom_site_aniso_U_33
_atom_site_aniso_U_23
_atom_site_aniso_U_13
_atom_site_aniso_U_12
V1 0.0269(7) 0.0218(7) 0.0149(6) 0.0033(6) 0.0045(6) 0.0057(6)
O1A 0.022(3) 0.028(3) 0.014(3) 0.005(2) 0.002(2) 0.003(2)
C11A 0.028(4) 0.028(4) 0.008(3) 0.001(3) 0.002(3) 0.006(3)
C12A 0.017(4) 0.027(4) 0.020(4) 0.005(3) 0.010(3) 0.007(3)
C13A 0.023(4) 0.032(4) 0.019(4) 0.004(3) -0.002(3) 0.003(3)
C14A 0.027(4) 0.021(4) 0.023(4) 0.004(3) 0.008(3) 0.002(3)
C1A1 0.033(5) 0.033(5) 0.030(5) -0.003(4) 0.008(4) 0.004(4)
C1A2 0.075(8) 0.038(6) 0.018(4) -0.008(4) -0.012(5) -0.006(5)
C1A3 0.051(6) 0.045(6) 0.047(6) 0.003(5) 0.002(5) -0.009(5)
C1A4 0.054(7) 0.080(9) 0.049(7) -0.022(6) 0.014(6) 0.012(6)
C15A 0.032(4) 0.022(4) 0.021(4) 0.003(3) 0.014(3) 0.005(3)
C16A 0.015(4) 0.025(4) 0.027(4) 0.017(3) 0.010(3) 0.006(3)
C17A 0.020(4) 0.023(4) 0.014(4) 0.009(3) -0.002(3) -0.002(3)
C11B 0.024(4) 0.026(4) 0.012(3) 0.004(3) 0.003(3) 0.012(3)
C12B 0.022(4) 0.021(4) 0.021(4) 0.010(3) 0.011(3) 0.003(3)
C13B 0.026(4) 0.016(4) 0.040(5) 0.006(4) 0.009(4) 0.000(3)
C14B 0.033(5) 0.032(5) 0.043(5) 0.010(4) 0.022(4) 0.009(4)
C1B1 0.049(6) 0.044(6) 0.085(9) -0.003(6) 0.047(7) 0.005(5)
C1B2 0.064(9) 0.050(8) 0.066(9) -0.010(7) 0.036(7) 0.019(7)
C1B3 0.143(18) 0.027(7) 0.17(2) -0.023(10) 0.132(18) -0.002(9)
C1B4 0.081(11) 0.083(11) 0.050(9) -0.028(8) 0.024(8) 0.026(9)
C1B5 0.049(6) 0.044(6) 0.085(9) -0.003(6) 0.047(7) 0.005(5)
C15B 0.030(5) 0.043(5) 0.031(5) 0.011(4) 0.018(4) 0.013(4)
C16B 0.024(4) 0.026(4) 0.022(4) 0.011(3) 0.007(3) 0.007(3)
C17B 0.021(4) 0.031(4) 0.021(4) 0.005(3) 0.007(3) -0.002(3)
O1C 0.034(3) 0.029(3) 0.018(3) 0.008(2) 0.013(2) 0.008(3)
C11C 0.028(4) 0.020(4) 0.019(4) 0.004(3) 0.007(3) 0.000(3)
C12C 0.025(4) 0.024(4) 0.023(4) 0.013(3) 0.008(3) 0.001(3)
C13C 0.023(4) 0.033(4) 0.023(4) 0.008(3) 0.012(3) 0.004(3)
C14C 0.034(5) 0.027(4) 0.023(4) 0.013(4) 0.007(4) -0.001(4)
C1C1 0.037(5) 0.063(6) 0.029(5) 0.026(5) 0.024(4) 0.019(5)
C1C2 0.157(19) 0.092(12) 0.021(7) 0.027(8) 0.036(9) 0.066(13)
C1C3 0.097(12) 0.106(14) 0.046(8) 0.054(9) 0.052(9) 0.062(11)
C1C4 0.064(11) 0.23(3) 0.072(13) 0.099(17) 0.027(10) 0.004(15)
C1C5 0.037(5) 0.063(6) 0.029(5) 0.026(5) 0.024(4) 0.019(5)
C15C 0.027(4) 0.024(4) 0.016(4) 0.008(3) -0.002(3) 0.000(3)
C16C 0.029(4) 0.020(4) 0.018(4) 0.003(3) 0.012(3) 0.010(3)
C17C 0.045(5) 0.021(4) 0.018(4) 0.007(3) 0.014(4) 0.009(4)
C11D 0.040(5) 0.024(4) 0.017(4) 0.004(3) 0.010(4) 0.017(4)
C12D 0.042(5) 0.030(4) 0.016(4) 0.008(3) 0.010(4) 0.019(4)
C13D 0.041(5) 0.051(6) 0.039(5) 0.035(5) 0.023(5) 0.020(5)
C14D 0.027(5) 0.056(6) 0.024(4) 0.021(4) 0.011(4) 0.017(4)
C1D1 0.057(7) 0.088(9) 0.042(6) 0.036(6) 0.012(6) 0.017(7)
C1D2 0.082(10) 0.196(19) 0.023(6) 0.048(9) -0.003(6) 0.011(11)
C1D3 0.076(9) 0.208(19) 0.026(6) 0.044(9) 0.026(6) 0.045(11)
C1D4 0.116(13) 0.150(15) 0.090(11) 0.093(12) 0.031(10) 0.073(12)
C15D 0.027(4) 0.037(5) 0.021(4) 0.005(4) -0.001(3) 0.004(4)
C16D 0.036(5) 0.032(4) 0.018(4) 0.004(3) 0.008(4) 0.021(4)
C17D 0.022(4) 0.038(5) 0.027(4) 0.015(4) 0.009(4) 0.013(4)
N11E 0.48(4) 0.075(10) 0.044(9) 0.000(7) 0.043(15) -0.055(16)
C12E 0.132(13) 0.044(7) 0.035(7) 0.005(5) 0.019(7) -0.018(7)
C13E 0.041(6) 0.054(6) 0.024(5) 0.007(4) 0.003(4) 0.004(5)
N1F 0.035(4) 0.034(4) 0.022(3) 0.007(3) 0.012(3) 0.016(3)
C11F 0.026(4) 0.037(5) 0.025(4) 0.012(4) 0.012(4) 0.010(4)
C12F 0.037(6) 0.051(6) 0.034(5) 0.015(5) 0.011(4) 0.017(5)
C13F 0.042(6) 0.047(6) 0.038(5) 0.014(5) 0.012(5) 0.010(5)
C14F 0.039(5) 0.018(4) 0.056(6) 0.000(4) 0.024(5) 0.007(4)
C15F 0.024(5) 0.030(5) 0.046(5) 0.003(4) -0.003(4) 0.008(4)
C16F 0.044(6) 0.044(6) 0.039(5) 0.018(4) 0.013(4) 0.013(5)
C17F 0.041(6) 0.037(6) 0.091(9) 0.016(6) 0.026(6) 0.001(4)
O1G 0.070(5) 0.036(3) 0.030(3) 0.005(3) -0.002(4) 0.027(3)
C11G 0.136(13) 0.087(10) 0.071(10) -0.007(8) 0.002(9) 0.095(10)
C12G 0.053(8) 0.087(10) 0.086(10) 0.020(8) 0.020(7) 0.023(7)
C13G 0.137(14) 0.071(9) 0.067(9) 0.025(8) 0.035(10) 0.051(9)
V2 0.0286(7) 0.0213(7) 0.0159(6) 0.0069(6) 0.0070(6) 0.0040(6)
O2A 0.025(3) 0.024(3) 0.015(3) 0.007(2) 0.003(2) -0.002(2)
C21A 0.028(4) 0.025(4) 0.024(4) 0.009(3) 0.007(4) 0.002(3)
C22A 0.028(4) 0.026(4) 0.022(4) 0.012(3) 0.012(3) -0.002(3)
C23A 0.029(4) 0.030(4) 0.027(4) 0.014(4) 0.008(4) 0.008(4)
C24A 0.030(5) 0.040(5) 0.025(4) 0.017(4) 0.012(4) 0.003(4)
C2A1 0.031(5) 0.043(5) 0.036(5) 0.014(4) 0.013(4) 0.008(4)
C2A2 0.041(6) 0.073(7) 0.033(5) 0.023(5) 0.007(4) 0.021(5)
C2A3 0.041(6) 0.060(7) 0.042(6) 0.018(5) 0.007(5) 0.016(5)
C2A4 0.032(5) 0.043(6) 0.035(5) 0.002(4) -0.002(4) -0.003(4)
C25A 0.033(5) 0.029(4) 0.021(4) 0.008(3) 0.001(4) -0.001(4)
C26A 0.036(5) 0.017(4) 0.020(4) 0.008(3) 0.005(4) -0.004(3)
C27A 0.046(5) 0.019(4) 0.024(4) 0.007(4) 0.013(4) 0.005(4)
C21B 0.039(5) 0.026(4) 0.008(3) 0.002(3) 0.003(3) 0.007(4)
C22B 0.040(5) 0.026(4) 0.019(4) 0.007(3) 0.002(4) 0.012(4)
C23B 0.041(5) 0.020(4) 0.017(4) 0.005(3) 0.000(4) 0.004(3)
C24B 0.038(5) 0.025(4) 0.020(4) -0.001(3) -0.004(4) 0.012(4)
C2B1 0.043(5) 0.038(5) 0.016(4) 0.000(4) 0.004(4) 0.005(4)
C2B2 0.049(6) 0.054(6) 0.019(4) 0.006(4) -0.005(4) 0.004(5)
C2B3 0.103(9) 0.033(5) 0.015(4) -0.006(4) 0.010(5) 0.009(6)
C2B4 0.052(6) 0.057(7) 0.029(5) 0.002(5) 0.014(5) 0.018(5)
C25B 0.038(5) 0.031(5) 0.021(4) 0.001(4) 0.013(4) 0.011(4)
C26B 0.038(5) 0.036(5) 0.014(4) 0.007(3) 0.007(4) 0.018(4)
C27B 0.034(5) 0.037(5) 0.017(4) 0.007(3) 0.005(3) 0.018(4)
O2C 0.036(3) 0.025(3) 0.016(3) 0.006(2) 0.008(2) 0.002(2)
C21C 0.026(4) 0.034(5) 0.018(4) 0.011(3) 0.010(3) 0.005(3)
C22C 0.025(4) 0.030(5) 0.017(4) 0.001(3) 0.004(3) 0.010(4)
C23C 0.039(5) 0.039(5) 0.018(4) 0.002(4) 0.011(4) 0.019(4)
C24C 0.033(5) 0.038(5) 0.018(4) 0.008(4) 0.014(4) 0.009(4)
C2C1 0.041(5) 0.064(6) 0.025(5) 0.018(5) 0.012(4) 0.023(5)
C2C2 0.096(10) 0.126(12) 0.044(7) 0.051(7) 0.045(7) 0.078(9)
C2C3 0.050(8) 0.22(2) 0.085(10) 0.112(13) 0.039(7) 0.020(10)
C2C4 0.120(12) 0.086(9) 0.032(6) 0.028(6) 0.033(7) 0.022(9)
C25C 0.033(5) 0.029(4) 0.027(4) 0.012(4) 0.007(4) 0.011(4)
C26C 0.021(4) 0.024(4) 0.019(4) 0.008(3) 0.007(3) 0.004(3)
C27C 0.028(4) 0.027(4) 0.024(4) 0.007(3) 0.004(3) 0.004(3)
C21D 0.030(4) 0.020(4) 0.020(4) 0.002(3) 0.008(3) 0.001(3)
C22D 0.036(5) 0.020(4) 0.018(4) -0.001(3) 0.006(3) 0.007(3)
C23D 0.035(5) 0.020(4) 0.029(5) 0.003(4) 0.012(4) -0.001(4)
C24D 0.030(5) 0.029(4) 0.034(5) 0.005(4) 0.015(4) 0.008(4)
C2D1 0.035(5) 0.030(5) 0.040(5) 0.018(4) 0.010(4) 0.009(4)
C2D2 0.09(2) 0.062(19) 0.08(2) 0.054(18) 0.017(18) 0.028(17)
C2D3 0.067(17) 0.051(15) 0.037(13) 0.011(11) 0.004(11) 0.027(12)
C2D4 0.066(17) 0.062(16) 0.056(15) 0.039(13) 0.017(13) 0.035(13)
C2D5 0.035(5) 0.030(5) 0.040(5) 0.018(4) 0.010(4) 0.009(4)
C2D6 0.018(8) 0.057(12) 0.052(11) 0.038(10) 0.010(7) 0.012(8)
C2D7 0.021(8) 0.048(10) 0.037(9) 0.026(8) 0.006(7) 0.007(7)
C2D8 0.044(10) 0.033(9) 0.021(8) 0.007(7) 0.002(7) 0.016(8)
C25D 0.027(5) 0.027(4) 0.039(5) 0.010(4) 0.013(4) 0.004(4)
C26D 0.029(4) 0.021(4) 0.023(4) 0.003(3) 0.005(3) 0.007(3)
C27D 0.035(5) 0.030(5) 0.028(5) 0.013(4) 0.013(4) 0.005(4)
N21E 0.121(11) 0.111(10) 0.035(6) 0.029(6) 0.017(6) 0.044(9)
C22E 0.060(7) 0.037(5) 0.030(6) 0.002(4) 0.018(5) 0.014(5)
C23E 0.038(5) 0.047(6) 0.024(5) 0.011(4) 0.006(4) 0.013(4)
N2F 0.030(4) 0.021(3) 0.022(4) 0.005(3) 0.002(3) 0.005(3)
C21F 0.032(5) 0.026(4) 0.037(5) 0.016(4) 0.013(4) 0.007(4)
C22F 0.031(5) 0.040(5) 0.029(5) 0.014(4) -0.006(4) -0.002(4)
C23F 0.024(5) 0.038(5) 0.073(8) 0.015(5) 0.015(5) 0.003(4)
C24F 0.034(5) 0.018(4) 0.051(6) 0.006(4) 0.014(5) 0.007(4)
C25F 0.047(6) 0.040(6) 0.038(5) 0.018(4) 0.025(5) 0.000(5)
C26F 0.032(5) 0.043(5) 0.033(5) 0.017(4) 0.007(4) -0.006(4)
C27F 0.050(6) 0.032(5) 0.084(8) 0.022(5) 0.042(6) 0.009(5)
O2G 0.038(3) 0.033(3) 0.028(3) 0.004(3) 0.010(3) 0.014(3)
C21G 0.052(6) 0.044(6) 0.051(6) 0.009(5) 0.012(5) 0.024(5)
C22G 0.087(10) 0.074(9) 0.151(16) 0.049(10) 0.051(11) 0.053(8)
C23G 0.109(12) 0.065(9) 0.111(13) 0.019(8) 0.017(10) 0.056(9)
N51 0.090(9) 0.037(6) 0.120(11) 0.018(6) 0.041(8) 0.029(6)
C52 0.051(7) 0.042(6) 0.068(8) 0.014(6) 0.018(6) 0.019(6)
C53 0.069(9) 0.052(7) 0.100(11) 0.019(7) 0.032(8) 0.028(7)
N71 0.31(3) 0.122(17) 0.21(3) 0.020(16) -0.13(2) 0.07(2)
C72 0.19(2) 0.075(12) 0.094(14) 0.042(11) -0.022(15) -0.015(14)
C73 0.122(17) 0.080(12) 0.27(3) 0.101(16) 0.077(19) 0.027(11)
N81 0.098(11) 0.110(11) 0.071(9) 0.044(8) 0.003(8) -0.017(9)
C82 0.117(14) 0.055(8) 0.063(9) 0.021(7) 0.016(10) -0.033(9)
C83 0.147(18) 0.062(10) 0.109(14) 0.010(9) 0.048(13) -0.014(10)
N91 0.057(7) 0.090(9) 0.140(13) 0.072(9) 0.014(8) 0.020(6)
C92 0.095(11) 0.053(8) 0.081(10) 0.029(7) 0.024(9) 0.026(7)
C93 0.37(4) 0.048(9) 0.062(10) 0.006(8) -0.006(16) 0.008(15)

loop_
_atom_type_symbol
_atom_type_description
_atom_type_scat_dispersion_real
_atom_type_scat_dispersion_imag
_atom_type_scat_source
C C 0.0033 0.0016 'International Tables Vol C Tables 4.2.6.8 and 6.1.1.4'
H H 0.0000 0.0000 'International Tables Vol C Tables 4.2.6.8 and 6.1.1.4'
N N 0.0061 0.0033 'International Tables Vol C Tables 4.2.6.8 and 6.1.1.4'
O O 0.0106 0.0060 'International Tables Vol C Tables 4.2.6.8 and 6.1.1.4'
V V 0.3005 0.5294 'International Tables Vol C Tables 4.2.6.8 and 6.1.1.4'

loop_
_geom_angle_atom_site_label_1
_geom_angle_atom_site_label_2
_geom_angle_atom_site_label_3
_geom_angle
N1F V1 O1G 103.6(3)
N1F V1 O2C 108.0(3)
O1G V1 O2C 112.7(3)
N1F V1 O1A 107.7(3)
O1G V1 O1A 111.8(3)
O2C V1 O1A 112.5(2)
C11A O1A V1 134.2(5)
C12A C11A O1A 120.3(7)
C12A C11A C16A 120.6(7)
O1A C11A C16A 119.0(7)
C11A C12A C13A 118.9(7)
C11A C12A C17D 122.5(7)
C13A C12A C17D 118.4(7)
C14A C13A C12A 122.3(7)
C14A C13A H13A 118.9
C12A C13A H13A 118.9
C13A C14A C15A 116.9(7)
C13A C14A C1A1 122.7(7)
C15A C14A C1A1 120.4(7)
C1A2 C1A1 C1A3 109.3(8)
C1A2 C1A1 C1A4 106.9(9)
C1A3 C1A1 C1A4 110.4(9)
C1A2 C1A1 C14A 111.7(7)
C1A3 C1A1 C14A 108.5(7)
C1A4 C1A1 C14A 110.0(8)
C1A1 C1A2 H1A1 109.5
C1A1 C1A2 H1A2 109.5
H1A1 C1A2 H1A2 109.5
C1A1 C1A2 H1A3 109.5
H1A1 C1A2 H1A3 109.5
H1A2 C1A2 H1A3 109.5
C1A1 C1A3 H1A4 109.5
C1A1 C1A3 H1A5 109.5
H1A4 C1A3 H1A5 109.5
C1A1 C1A3 H1A6 109.5
H1A4 C1A3 H1A6 109.5
H1A5 C1A3 H1A6 109.5
C1A1 C1A4 H1A7 109.5
C1A1 C1A4 H1A8 109.5
H1A7 C1A4 H1A8 109.5
C1A1 C1A4 H1A9 109.5
H1A7 C1A4 H1A9 109.5
H1A8 C1A4 H1A9 109.5
C16A C15A C14A 123.1(7)
C16A C15A H15A 118.4
C14A C15A H15A 118.4
C15A C16A C11A 118.1(7)
C15A C16A C17A 119.6(7)
C11A C16A C17A 122.3(7)
C16A C17A C12B 110.1(6)
C16A C17A H17A 109.6
C12B C17A H17A 109.6
C16A C17A H17B 109.6
C12B C17A H17B 109.6
H17A C17A H17B 108.2
C12B C11B C16B 120.9(7)
C12B C11B H11B 119.5
C16B C11B H11B 119.5
C11B C12B C13B 119.5(7)
C11B C12B C17A 120.4(7)
C13B C12B C17A 120.0(7)
C12B C13B C14B 120.6(7)
C12B C13B H13B 119.7
C14B C13B H13B 119.7
C15B C14B C13B 118.3(8)
C15B C14B C1B1 121.2(8)
C13B C14B C1B1 120.5(8)
C1B2 C1B1 C1B3 113.0(12)
C1B2 C1B1 C14B 114.5(10)
C1B3 C1B1 C14B 114.5(9)
C1B2 C1B1 C1B4 103.7(11)
C1B3 C1B1 C1B4 104.9(14)
C14B C1B1 C1B4 104.8(9)
C1B1 C1B2 H1B1 109.5
C1B1 C1B2 H1B2 109.5
H1B1 C1B2 H1B2 109.5
C1B1 C1B2 H1B3 109.5
H1B1 C1B2 H1B3 109.5
H1B2 C1B2 H1B3 109.5
C1B1 C1B3 H1B4 109.5
C1B1 C1B3 H1B5 109.5
H1B4 C1B3 H1B5 109.5
C1B1 C1B3 H1B6 109.5
H1B4 C1B3 H1B6 109.5
H1B5 C1B3 H1B6 109.5
C1B1 C1B4 H1B7 109.5
C1B1 C1B4 H1B8 109.5
H1B7 C1B4 H1B8 109.5
C1B1 C1B4 H1B9 109.5
H1B7 C1B4 H1B9 109.5
H1B8 C1B4 H1B9 109.5
H1BA C1B6 H1BB 109.5
H1BA C1B6 H1BC 109.5
H1BB C1B6 H1BC 109.5
H1BD C1B8 H1BE 109.5
H1BD C1B8 H1BF 109.5
H1BE C1B8 H1BF 109.5
C16B C15B C14B 121.6(8)
C16B C15B H15B 119.2
C14B C15B H15B 119.2
C15B C16B C11B 119.0(7)
C15B C16B C17B 120.5(7)
C11B C16B C17B 120.4(7)
C12C C17B C16B 111.8(6)
C12C C17B H17C 109.3
C16B C17B H17C 109.3
C12C C17B H17D 109.3
C16B C17B H17D 109.3
H17C C17B H17D 107.9
C11C O1C V2 130.9(5)
C12C C11C O1C 119.4(7)
C12C C11C C16C 121.8(7)
O1C C11C C16C 118.8(7)
C11C C12C C13C 118.5(7)
C11C C12C C17B 122.6(7)
C13C C12C C17B 118.9(7)
C14C C13C C12C 121.8(8)
C14C C13C H13C 119.1
C12C C13C H13C 119.1
C13C C14C C15C 117.2(7)
C13C C14C C1C1 120.9(8)
C15C C14C C1C1 121.9(7)
C1C4 C1C1 C1C3 113.3(12)
C1C4 C1C1 C14C 110.2(9)
C1C3 C1C1 C14C 113.0(8)
C1C4 C1C1 C1C2 110.2(14)
C1C3 C1C1 C1C2 102.9(11)
C14C C1C1 C1C2 106.6(8)
C1C1 C1C2 H1C1 109.5
C1C1 C1C2 H1C2 109.5
H1C1 C1C2 H1C2 109.5
C1C1 C1C2 H1C3 109.5
H1C1 C1C2 H1C3 109.5
H1C2 C1C2 H1C3 109.5
C1C1 C1C3 H1C4 109.5
C1C1 C1C3 H1C5 109.5
H1C4 C1C3 H1C5 109.5
C1C1 C1C3 H1C6 109.5
H1C4 C1C3 H1C6 109.5
H1C5 C1C3 H1C6 109.5
C1C1 C1C4 H1C7 109.5
C1C1 C1C4 H1C8 109.5
H1C7 C1C4 H1C8 109.5
C1C1 C1C4 H1C9 109.5
H1C7 C1C4 H1C9 109.5
H1C8 C1C4 H1C9 109.5
H1CA C1C6 H1CB 109.5
H1CA C1C6 H1CC 109.5
H1CB C1C6 H1CC 109.5
H1CD C1C7 H1CE 109.5
H1CD C1C7 H1CF 109.5
H1CE C1C7 H1CF 109.5
H1CG C1C8 H1CH 109.5
H1CG C1C8 H1CI 109.5
H1CH C1C8 H1CI 109.5
C16C C15C C14C 122.8(8)
C16C C15C H15C 118.6
C14C C15C H15C 118.6
C15C C16C C11C 118.0(7)
C15C C16C C17C 118.8(7)
C11C C16C C17C 123.0(7)
C12D C17C C16C 110.7(6)
C12D C17C H17E 109.5
C16C C17C H17E 109.5
C12D C17C H17F 109.5
C16C C17C H17F 109.5
H17E C17C H17F 108.1
C16D C11D C12D 120.5(7)
C16D C11D H11D 119.8
C12D C11D H11D 119.8
C13D C12D C11D 119.5(8)
C13D C12D C17C 119.9(8)
C11D C12D C17C 120.6(7)
C12D C13D C14D 122.0(8)
C12D C13D H13D 119.0
C14D C13D H13D 119.0
C13D C14D C15D 118.1(8)
C13D C14D C1D1 121.0(9)
C15D C14D C1D1 120.9(9)
C1D2 C1D1 C1D3 113.5(13)
C1D2 C1D1 C14D 114.9(10)
C1D3 C1D1 C14D 109.4(10)
C1D2 C1D1 C1D4 105.4(13)
C1D3 C1D1 C1D4 106.9(12)
C14D C1D1 C1D4 106.1(10)
C1D1 C1D2 H1D1 109.5
C1D1 C1D2 H1D2 109.5
H1D1 C1D2 H1D2 109.5
C1D1 C1D2 H1D3 109.5
H1D1 C1D2 H1D3 109.5
H1D2 C1D2 H1D3 109.5
C1D1 C1D3 H1D4 109.5
C1D1 C1D3 H1D5 109.5
H1D4 C1D3 H1D5 109.5
C1D1 C1D3 H1D6 109.5
H1D4 C1D3 H1D6 109.5
H1D5 C1D3 H1D6 109.5
C1D1 C1D4 H1D7 109.5
C1D1 C1D4 H1D8 109.5
H1D7 C1D4 H1D8 109.5
C1D1 C1D4 H1D9 109.5
H1D7 C1D4 H1D9 109.5
H1D8 C1D4 H1D9 109.5
C16D C15D C14D 120.8(8)
C16D C15D H15D 119.6
C14D C15D H15D 119.6
C11D C16D C15D 119.0(8)
C11D C16D C17D 121.2(7)
C15D C16D C17D 119.7(8)
C16D C17D C12A 110.9(7)
C16D C17D H17G 109.5
C12A C17D H17G 109.5
C16D C17D H17H 109.5
C12A C17D H17H 109.5
H17G C17D H17H 108.0
N11E C12E C13E 179(3)
C12E C13E H13E 109.5
C12E C13E H13F 109.5
H13E C13E H13F 109.5
C12E C13E H13G 109.5
H13E C13E H13G 109.5
H13F C13E H13G 109.5
C11F N1F V1 178.0(7)
N1F C11F C16F 121.8(8)
N1F C11F C12F 119.2(8)
C16F C11F C12F 119.0(8)
C13F C12F C11F 118.5(9)
C13F C12F H12F 120.7
C11F C12F H12F 120.7
C14F C13F C12F 123.4(10)
C14F C13F H13H 118.3
C12F C13F H13H 118.3
C13F C14F C15F 117.9(8)
C13F C14F C17F 123.8(10)
C15F C14F C17F 118.1(9)
C16F C15F C14F 120.3(9)
C16F C15F H15F 119.9
C14F C15F H15F 119.9
C11F C16F C15F 120.8(9)
C11F C16F H16F 119.6
C15F C16F H16F 119.6
C14F C17F H17I 109.5
C14F C17F H17J 109.5
H17I C17F H17J 109.5
C14F C17F H17K 109.5
H17I C17F H17K 109.5
H17J C17F H17K 109.5
C11G O1G V1 131.9(8)
C12G C11G O1G 118.0(12)
C12G C11G H11G 107.8
O1G C11G H11G 107.8
C12G C11G H11H 107.8
O1G C11G H11H 107.8
H11G C11G H11H 107.1
C11G C12G C13G 115.3(14)
C11G C12G H12G 108.4
C13G C12G H12G 108.4
C11G C12G H12H 108.4
C13G C12G H12H 108.4
H12G C12G H12H 107.5
C12G C13G H13I 109.5
C12G C13G H13J 109.5
H13I C13G H13J 109.5
C12G C13G H13K 109.5
H13I C13G H13K 109.5
H13J C13G H13K 109.5
N2F V2 O2G 107.0(3)
N2F V2 O2A 110.6(3)
O2G V2 O2A 111.1(3)
N2F V2 O1C 104.7(3)
O2G V2 O1C 109.4(3)
O2A V2 O1C 113.6(3)
C21A O2A V2 138.4(5)
O2A C21A C26A 121.1(7)
O2A C21A C22A 118.4(7)
C26A C21A C22A 120.3(7)
C23A C22A C21A 118.4(7)
C23A C22A C27D 119.5(8)
C21A C22A C27D 122.0(7)
C22A C23A C24A 123.2(8)
C22A C23A H23A 118.4
C24A C23A H23A 118.4
C25A C24A C23A 116.5(8)
C25A C24A C2A1 119.8(8)
C23A C24A C2A1 123.7(8)
C24A C2A1 C2A3 113.1(8)
C24A C2A1 C2A4 108.8(7)
C2A3 C2A1 C2A4 108.0(8)
C24A C2A1 C2A2 111.0(7)
C2A3 C2A1 C2A2 108.3(8)
C2A4 C2A1 C2A2 107.4(8)
C2A1 C2A2 H2A1 109.5
C2A1 C2A2 H2A2 109.5
H2A1 C2A2 H2A2 109.5
C2A1 C2A2 H2A3 109.5
H2A1 C2A2 H2A3 109.5
H2A2 C2A2 H2A3 109.5
C2A1 C2A3 H2A4 109.5
C2A1 C2A3 H2A5 109.5
H2A4 C2A3 H2A5 109.5
C2A1 C2A3 H2A6 109.5
H2A4 C2A3 H2A6 109.5
H2A5 C2A3 H2A6 109.5
C2A1 C2A4 H2A7 109.5
C2A1 C2A4 H2A8 109.5
H2A7 C2A4 H2A8 109.5
C2A1 C2A4 H2A9 109.5
H2A7 C2A4 H2A9 109.5
H2A8 C2A4 H2A9 109.5
C24A C25A C26A 123.4(8)
C24A C25A H25A 118.3
C26A C25A H25A 118.3
C25A C26A C21A 118.2(8)
C25A C26A C27A 119.2(8)
C21A C26A C27A 122.4(8)
C22B C27A C26A 110.3(7)
C22B C27A H27A 109.6
C26A C27A H27A 109.6
C22B C27A H27B 109.6
C26A C27A H27B 109.6
H27A C27A H27B 108.1
C22B C21B C26B 120.7(7)
C22B C21B H21B 119.7
C26B C21B H21B 119.7
C21B C22B C23B 118.2(8)
C21B C22B C27A 121.2(7)
C23B C22B C27A 120.5(8)
C24B C23B C22B 123.0(8)
C24B C23B H23B 118.5
C22B C23B H23B 118.5
C23B C24B C25B 117.3(7)
C23B C24B C2B1 120.4(8)
C25B C24B C2B1 122.3(8)
C2B3 C2B1 C2B4 108.7(8)
C2B3 C2B1 C2B2 109.4(8)
C2B4 C2B1 C2B2 107.2(8)
C2B3 C2B1 C24B 110.5(7)
C2B4 C2B1 C24B 112.8(8)
C2B2 C2B1 C24B 108.2(7)
C2B1 C2B2 H2B1 109.5
C2B1 C2B2 H2B2 109.5
H2B1 C2B2 H2B2 109.5
C2B1 C2B2 H2B3 109.5
H2B1 C2B2 H2B3 109.5
H2B2 C2B2 H2B3 109.5
C2B1 C2B3 H2B4 109.5
C2B1 C2B3 H2B5 109.5
H2B4 C2B3 H2B5 109.5
C2B1 C2B3 H2B6 109.5
H2B4 C2B3 H2B6 109.5
H2B5 C2B3 H2B6 109.5
C2B1 C2B4 H2B7 109.5
C2B1 C2B4 H2B8 109.5
H2B7 C2B4 H2B8 109.5
C2B1 C2B4 H2B9 109.5
H2B7 C2B4 H2B9 109.5
H2B8 C2B4 H2B9 109.5
C26B C25B C24B 121.7(8)
C26B C25B H25B 119.1
C24B C25B H25B 119.1
C25B C26B C21B 119.1(8)
C25B C26B C27B 120.0(7)
C21B C26B C27B 120.8(7)
C22C C27B C26B 111.3(7)
C22C C27B H27C 109.4
C26B C27B H27C 109.4
C22C C27B H27D 109.4
C26B C27B H27D 109.4
H27C C27B H27D 108.0
C21C O2C V1 131.5(5)
O2C C21C C26C 119.9(7)
O2C C21C C22C 119.0(7)
C26C C21C C22C 121.1(7)
C23C C22C C21C 116.8(8)
C23C C22C C27B 121.6(7)
C21C C22C C27B 121.5(7)
C24C C23C C22C 123.8(8)
C24C C23C H23C 118.1
C22C C23C H23C 118.1
C25C C24C C23C 117.8(7)
C25C C24C C2C1 122.2(8)
C23C C24C C2C1 120.0(7)
C2C2 C2C1 C2C3 112.9(11)
C2C2 C2C1 C2C4 105.0(10)
C2C3 C2C1 C2C4 109.6(11)
C2C2 C2C1 C24C 111.0(8)
C2C3 C2C1 C24C 108.2(8)
C2C4 C2C1 C24C 110.1(8)
C2C1 C2C2 H2C1 109.5
C2C1 C2C2 H2C2 109.5
H2C1 C2C2 H2C2 109.5
C2C1 C2C2 H2C3 109.5
H2C1 C2C2 H2C3 109.5
H2C2 C2C2 H2C3 109.5
C2C1 C2C3 H2C4 109.5
C2C1 C2C3 H2C5 109.5
H2C4 C2C3 H2C5 109.5
C2C1 C2C3 H2C6 109.5
H2C4 C2C3 H2C6 109.5
H2C5 C2C3 H2C6 109.5
C2C1 C2C4 H2C7 109.5
C2C1 C2C4 H2C8 109.5
H2C7 C2C4 H2C8 109.5
C2C1 C2C4 H2C9 109.5
H2C7 C2C4 H2C9 109.5
H2C8 C2C4 H2C9 109.5
C24C C25C C26C 122.5(8)
C24C C25C H25C 118.8
C26C C25C H25C 118.8
C21C C26C C25C 118.0(7)
C21C C26C C27C 122.1(7)
C25C C26C C27C 119.7(7)
C26C C27C C22D 108.8(7)
C26C C27C H27E 109.9
C22D C27C H27E 109.9
C26C C27C H27F 109.9
C22D C27C H27F 109.9
H27E C27C H27F 108.3
C26D C21D C22D 119.9(7)
C26D C21D H21D 120.0
C22D C21D H21D 120.0
C23D C22D C21D 119.3(8)
C23D C22D C27C 119.5(7)
C21D C22D C27C 121.1(7)
C22D C23D C24D 121.7(8)
C22D C23D H23D 119.1
C24D C23D H23D 119.1
C25D C24D C23D 117.4(8)
C25D C24D C2D1 121.2(8)
C23D C24D C2D1 121.4(8)
C2D2 C2D1 C2D4 116.5(18)
C2D2 C2D1 C24D 111.0(12)
C2D4 C2D1 C24D 106.2(11)
C2D2 C2D1 C2D3 112.2(18)
C2D4 C2D1 C2D3 106.2(14)
C24D C2D1 C2D3 103.8(10)
C2D1 C2D2 H2D1 109.5
C2D1 C2D2 H2D2 109.5
H2D1 C2D2 H2D2 109.5
C2D1 C2D2 H2D3 109.5
H2D1 C2D2 H2D3 109.5
H2D2 C2D2 H2D3 109.5
C2D1 C2D3 H2D4 109.5
C2D1 C2D3 H2D5 109.5
H2D4 C2D3 H2D5 109.5
C2D1 C2D3 H2D6 109.5
H2D4 C2D3 H2D6 109.5
H2D5 C2D3 H2D6 109.5
C2D1 C2D4 H2D7 109.5
C2D1 C2D4 H2D8 109.5
H2D7 C2D4 H2D8 109.5
C2D1 C2D4 H2D9 109.5
H2D7 C2D4 H2D9 109.5
H2D8 C2D4 H2D9 109.5
H2DA C2D6 H2DB 109.5
H2DA C2D6 H2DC 109.5
H2DB C2D6 H2DC 109.5
H2DD C2D7 H2DE 109.5
H2DD C2D7 H2DF 109.5
H2DE C2D7 H2DF 109.5
H2DG C2D8 H2DH 109.5
H2DG C2D8 H2DI 109.5
H2DH C2D8 H2DI 109.5
C26D C25D C24D 122.2(8)
C26D C25D H25D 118.9
C24D C25D H25D 118.9
C25D C26D C21D 119.3(7)
C25D C26D C27D 120.3(7)
C21D C26D C27D 120.4(7)
C22A C27D C26D 110.0(6)
C22A C27D H27G 109.7
C26D C27D H27G 109.7
C22A C27D H27H 109.7
C26D C27D H27H 109.7
H27G C27D H27H 108.2
N21E C22E C23E 177.6(12)
C22E C23E H23E 109.5
C22E C23E H23F 109.5
H23E C23E H23F 109.5
C22E C23E H23G 109.5
H23E C23E H23G 109.5
H23F C23E H23G 109.5
C21F N2F V2 172.6(7)
C22F C21F C26F 120.5(8)
C22F C21F N2F 120.9(8)
C26F C21F N2F 118.5(8)
C21F C22F C23F 119.4(9)
C21F C22F H22F 120.3
C23F C22F H22F 120.3
C24F C23F C22F 120.8(9)
C24F C23F H23H 119.6
C22F C23F H23H 119.6
C25F C24F C23F 118.1(8)
C25F C24F C27F 121.7(9)
C23F C24F C27F 120.1(9)
C24F C25F C26F 123.6(9)
C24F C25F H25F 118.2
C26F C25F H25F 118.2
C21F C26F C25F 117.5(9)
C21F C26F H26F 121.3
C25F C26F H26F 121.3
C24F C27F H27I 109.5
C24F C27F H27J 109.5
H27I C27F H27J 109.5
C24F C27F H27K 109.5
H27I C27F H27K 109.5
H27J C27F H27K 109.5
C21G O2G V2 136.7(6)
O2G C21G C22G 112.0(9)
O2G C21G H21G 109.2
C22G C21G H21G 109.2
O2G C21G H21H 109.2
C22G C21G H21H 109.2
H21G C21G H21H 107.9
C21G C22G C23G 111.8(13)
C21G C22G H22G 109.3
C23G C22G H22G 109.3
C21G C22G H22H 109.3
C23G C22G H22H 109.3
H22G C22G H22H 107.9
C22G C23G H23I 109.5
C22G C23G H23J 109.5
H23I C23G H23J 109.5
C22G C23G H23K 109.5
H23I C23G H23K 109.5
H23J C23G H23K 109.5
N51 C52 C53 175.0(15)
C52 C53 H53A 109.5
C52 C53 H53B 109.5
H53A C53 H53B 109.5
C52 C53 H53C 109.5
H53A C53 H53C 109.5
H53B C53 H53C 109.5
N71 C72 C73 177(3)
C72 C73 H73A 109.5
C72 C73 H73B 109.5
H73A C73 H73B 109.5
C72 C73 H73C 109.5
H73A C73 H73C 109.5
H73B C73 H73C 109.5
N81 C82 C83 174(2)
C82 C83 H83A 109.5
C82 C83 H83B 109.5
H83A C83 H83B 109.5
C82 C83 H83C 109.5
H83A C83 H83C 109.5
H83B C83 H83C 109.5
N91 C92 C93 179.0(18)
C92 C93 H93A 109.5
C92 C93 H93B 109.5
H93A C93 H93B 109.5
C92 C93 H93C 109.5
H93A C93 H93C 109.5
H93B C93 H93C 109.5

loop_
_geom_bond_atom_site_label_1
_geom_bond_atom_site_label_2
_geom_bond_distance
V1 N1F 1.641(8)
V1 O1G 1.790(6)
V1 O2C 1.792(6)
V1 O1A 1.820(5)
O1A C11A 1.387(9)
C11A C12A 1.385(11)
C11A C16A 1.406(11)
C12A C13A 1.399(11)
C12A C17D 1.523(11)
C13A C14A 1.387(12)
C13A H13A 0.9300
C14A C15A 1.391(11)
C14A C1A1 1.543(11)
C1A1 C1A2 1.513(14)
C1A1 C1A3 1.518(14)
C1A1 C1A4 1.539(14)
C1A2 H1A1 0.9600
C1A2 H1A2 0.9600
C1A2 H1A3 0.9600
C1A3 H1A4 0.9600
C1A3 H1A5 0.9600
C1A3 H1A6 0.9600
C1A4 H1A7 0.9600
C1A4 H1A8 0.9600
C1A4 H1A9 0.9600
C15A C16A 1.386(11)
C15A H15A 0.9300
C16A C17A 1.520(10)
C17A C12B 1.524(10)
C17A H17A 0.9700
C17A H17B 0.9700
C11B C12B 1.377(11)
C11B C16B 1.393(11)
C11B H11B 0.9300
C12B C13B 1.388(11)
C13B C14B 1.402(12)
C13B H13B 0.9300
C14B C15B 1.389(12)
C14B C1B1 1.525(13)
C1B1 C1B2 1.450(16)
C1B1 C1B3 1.506(17)
C1B1 C1B4 1.62(2)
C1B2 H1B1 0.9600
C1B2 H1B2 0.9600
C1B2 H1B3 0.9600
C1B3 H1B4 0.9600
C1B3 H1B5 0.9600
C1B3 H1B6 0.9600
C1B4 H1B7 0.9600
C1B4 H1B8 0.9600
C1B4 H1B9 0.9600
C1B6 H1BA 0.9600
C1B6 H1BB 0.9600
C1B6 H1BC 0.9600
C1B8 H1BD 0.9600
C1B8 H1BE 0.9600
C1B8 H1BF 0.9600
C15B C16B 1.376(11)
C15B H15B 0.9300
C16B C17B 1.536(11)
C17B C12C 1.510(11)
C17B H17C 0.9700
C17B H17D 0.9700
O1C C11C 1.383(9)
O1C V2 1.815(5)
C11C C12C 1.373(11)
C11C C16C 1.407(11)
C12C C13C 1.408(11)
C13C C14C 1.395(11)
C13C H13C 0.9300
C14C C15C 1.402(12)
C14C C1C1 1.537(11)
C1C1 C1C4 1.478(19)
C1C1 C1C3 1.537(16)
C1C1 C1C2 1.577(19)
C1C2 H1C1 0.9600
C1C2 H1C2 0.9600
C1C2 H1C3 0.9600
C1C3 H1C4 0.9600
C1C3 H1C5 0.9600
C1C3 H1C6 0.9600
C1C4 H1C7 0.9600
C1C4 H1C8 0.9600
C1C4 H1C9 0.9600
C1C6 H1CA 0.9600
C1C6 H1CB 0.9600
C1C6 H1CC 0.9600
C1C7 H1CD 0.9600
C1C7 H1CE 0.9600
C1C7 H1CF 0.9600
C1C8 H1CG 0.9600
C1C8 H1CH 0.9600
C1C8 H1CI 0.9600
C15C C16C 1.378(11)
C15C H15C 0.9300
C16C C17C 1.527(11)
C17C C12D 1.502(12)
C17C H17E 0.9700
C17C H17F 0.9700
C11D C16D 1.396(12)
C11D C12D 1.401(12)
C11D H11D 0.9300
C12D C13D 1.372(11)
C13D C14D 1.391(13)
C13D H13D 0.9300
C14D C15D 1.412(12)
C14D C1D1 1.560(13)
C1D1 C1D2 1.449(19)
C1D1 C1D3 1.480(17)
C1D1 C1D4 1.61(2)
C1D2 H1D1 0.9600
C1D2 H1D2 0.9600
C1D2 H1D3 0.9600
C1D3 H1D4 0.9600
C1D3 H1D5 0.9600
C1D3 H1D6 0.9600
C1D4 H1D7 0.9600
C1D4 H1D8 0.9600
C1D4 H1D9 0.9600
C15D C16D 1.400(11)
C15D H15D 0.9300
C16D C17D 1.512(12)
C17D H17G 0.9700
C17D H17H 0.9700
N11E C12E 1.124(17)
C12E C13E 1.399(14)
C13E H13E 0.9600
C13E H13F 0.9600
C13E H13G 0.9600
N1F C11F 1.369(11)
C11F C16F 1.375(13)
C11F C12F 1.412(12)
C12F C13F 1.372(14)
C12F H12F 0.9300
C13F C14F 1.349(14)
C13F H13H 0.9300
C14F C15F 1.405(14)
C14F C17F 1.531(12)
C15F C16F 1.380(13)
C15F H15F 0.9300
C16F H16F 0.9300
C17F H17I 0.9600
C17F H17J 0.9600
C17F H17K 0.9600
O1G C11G 1.453(15)
C11G C12G 1.374(19)
C11G H11G 0.9700
C11G H11H 0.9700
C12G C13G 1.525(19)
C12G H12G 0.9700
C12G H12H 0.9700
C13G H13I 0.9600
C13G H13J 0.9600
C13G H13K 0.9600
V2 N2F 1.665(7)
V2 O2G 1.756(6)
V2 O2A 1.793(5)
O2A C21A 1.351(9)
C21A C26A 1.409(11)
C21A C22A 1.416(12)
C22A C23A 1.391(11)
C22A C27D 1.512(11)
C23A C24A 1.404(12)
C23A H23A 0.9300
C24A C25A 1.388(12)
C24A C2A1 1.512(12)
C2A1 C2A3 1.518(14)
C2A1 C2A4 1.530(13)
C2A1 C2A2 1.551(13)
C2A2 H2A1 0.9600
C2A2 H2A2 0.9600
C2A2 H2A3 0.9600
C2A3 H2A4 0.9600
C2A3 H2A5 0.9600
C2A3 H2A6 0.9600
C2A4 H2A7 0.9600
C2A4 H2A8 0.9600
C2A4 H2A9 0.9600
C25A C26A 1.403(12)
C25A H25A 0.9300
C26A C27A 1.510(12)
C27A C22B 1.500(12)
C27A H27A 0.9700
C27A H27B 0.9700
C21B C22B 1.389(12)
C21B C26B 1.394(12)
C21B H21B 0.9300
C22B C23B 1.397(11)
C23B C24B 1.377(12)
C23B H23B 0.9300
C24B C25B 1.394(12)
C24B C2B1 1.537(11)
C2B1 C2B3 1.523(13)
C2B1 C2B4 1.524(14)
C2B1 C2B2 1.534(13)
C2B2 H2B1 0.9600
C2B2 H2B2 0.9600
C2B2 H2B3 0.9600
C2B3 H2B4 0.9600
C2B3 H2B5 0.9600
C2B3 H2B6 0.9600
C2B4 H2B7 0.9600
C2B4 H2B8 0.9600
C2B4 H2B9 0.9600
C25B C26B 1.393(11)
C25B H25B 0.9300
C26B C27B 1.528(12)
C27B C22C 1.478(11)
C27B H27C 0.9700
C27B H27D 0.9700
O2C C21C 1.369(9)
C21C C26C 1.410(11)
C21C C22C 1.416(11)
C22C C23C 1.401(12)
C23C C24C 1.381(12)
C23C H23C 0.9300
C24C C25C 1.374(12)
C24C C2C1 1.550(11)
C2C1 C2C2 1.489(14)
C2C1 C2C3 1.490(15)
C2C1 C2C4 1.542(16)
C2C2 H2C1 0.9600
C2C2 H2C2 0.9600
C2C2 H2C3 0.9600
C2C3 H2C4 0.9600
C2C3 H2C5 0.9600
C2C3 H2C6 0.9600
C2C4 H2C7 0.9600
C2C4 H2C8 0.9600
C2C4 H2C9 0.9600
C25C C26C 1.411(11)
C25C H25C 0.9300
C26C C27C 1.506(11)
C27C C22D 1.518(12)
C27C H27E 0.9700
C27C H27F 0.9700
C21D C26D 1.400(11)
C21D C22D 1.407(11)
C21D H21D 0.9300
C22D C23D 1.385(12)
C23D C24D 1.405(12)
C23D H23D 0.9300
C24D C25D 1.398(12)
C24D C2D1 1.548(12)
C2D1 C2D2 1.39(3)
C2D1 C2D4 1.50(3)
C2D1 C2D3 1.60(3)
C2D2 H2D1 0.9600
C2D2 H2D2 0.9600
C2D2 H2D3 0.9600
C2D3 H2D4 0.9600
C2D3 H2D5 0.9600
C2D3 H2D6 0.9600
C2D4 H2D7 0.9600
C2D4 H2D8 0.9600
C2D4 H2D9 0.9600
C2D6 H2DA 0.9600
C2D6 H2DB 0.9600
C2D6 H2DC 0.9600
C2D7 H2DD 0.9600
C2D7 H2DE 0.9600
C2D7 H2DF 0.9600
C2D8 H2DG 0.9600
C2D8 H2DH 0.9600
C2D8 H2DI 0.9600
C25D C26D 1.383(12)
C25D H25D 0.9300
C26D C27D 1.515(11)
C27D H27G 0.9700
C27D H27H 0.9700
N21E C22E 1.112(14)
C22E C23E 1.435(13)
C23E H23E 0.9600
C23E H23F 0.9600
C23E H23G 0.9600
N2F C21F 1.401(11)
C21F C22F 1.381(12)
C21F C26F 1.395(12)
C22F C23F 1.405(13)
C22F H22F 0.9300
C23F C24F 1.386(14)
C23F H23H 0.9300
C24F C25F 1.350(13)
C24F C27F 1.502(12)
C25F C26F 1.399(12)
C25F H25F 0.9300
C26F H26F 0.9300
C27F H27I 0.9600
C27F H27J 0.9600
C27F H27K 0.9600
O2G C21G 1.425(11)
C21G C22G 1.427(16)
C21G H21G 0.9700
C21G H21H 0.9700
C22G C23G 1.541(17)
C22G H22G 0.9700
C22G H22H 0.9700
C23G H23I 0.9600
C23G H23J 0.9600
C23G H23K 0.9600
N51 C52 1.108(15)
C52 C53 1.447(17)
C53 H53A 0.9600
C53 H53B 0.9600
C53 H53C 0.9600
N71 C72 1.19(3)
C72 C73 1.49(3)
C73 H73A 0.9600
C73 H73B 0.9600
C73 H73C 0.9600
N81 C82 1.06(2)
C82 C83 1.51(3)
C83 H83A 0.9600
C83 H83B 0.9600
C83 H83C 0.9600
N91 C92 1.173(18)
C92 C93 1.41(2)
C93 H93A 0.9600
C93 H93B 0.9600
C93 H93C 0.9600

loop_
_geom_torsion_atom_site_label_1
_geom_torsion_atom_site_label_2
_geom_torsion_atom_site_label_3
_geom_torsion_atom_site_label_4
_geom_torsion
N1F V1 O1A C11A -9.0(8)
O1G V1 O1A C11A 104.1(7)
O2C V1 O1A C11A -127.9(7)
V1 O1A C11A C12A -70.9(9)
V1 O1A C11A C16A 111.6(7)
O1A C11A C12A C13A -178.4(7)
C16A C11A C12A C13A -0.9(12)
O1A C11A C12A C17D -3.4(11)
C16A C11A C12A C17D 174.1(7)
C11A C12A C13A C14A 0.5(12)
C17D C12A C13A C14A -174.7(8)
C12A C13A C14A C15A -1.5(12)
C12A C13A C14A C1A1 179.4(8)
C13A C14A C1A1 C1A2 -13.3(12)
C15A C14A C1A1 C1A2 167.6(8)
C13A C14A C1A1 C1A3 107.2(10)
C15A C14A C1A1 C1A3 -71.9(10)
C13A C14A C1A1 C1A4 -131.9(10)
C15A C14A C1A1 C1A4 49.0(12)
C13A C14A C15A C16A 3.0(12)
C1A1 C14A C15A C16A -177.9(7)
C14A C15A C16A C11A -3.4(11)
C14A C15A C16A C17A 173.8(7)
C12A C11A C16A C15A 2.3(11)
O1A C11A C16A C15A 179.8(7)
C12A C11A C16A C17A -174.8(7)
O1A C11A C16A C17A 2.7(11)
C15A C16A C17A C12B -74.2(9)
C11A C16A C17A C12B 102.9(8)
C16B C11B C12B C13B -1.4(11)
C16B C11B C12B C17A 173.8(7)
C16A C17A C12B C11B -93.2(8)
C16A C17A C12B C13B 82.0(9)
C11B C12B C13B C14B 3.7(12)
C17A C12B C13B C14B -171.5(8)
C12B C13B C14B C15B -2.9(13)
C12B C13B C14B C1B1 177.8(9)
C15B C14B C1B1 C1B2 -38.2(16)
C13B C14B C1B1 C1B2 141.1(11)
C15B C14B C1B1 C1B3 -171.0(14)
C13B C14B C1B1 C1B3 8.3(19)
C15B C14B C1B1 C1B4 74.7(13)
C13B C14B C1B1 C1B4 -106.1(11)
C13B C14B C15B C16B -0.1(14)
C1B1 C14B C15B C16B 179.2(10)
C14B C15B C16B C11B 2.3(13)
C14B C15B C16B C17B -179.2(8)
C12B C11B C16B C15B -1.6(11)
C12B C11B C16B C17B 180.0(7)
C15B C16B C17B C12C -95.5(9)
C11B C16B C17B C12C 82.9(9)
V2 O1C C11C C12C -103.9(8)
V2 O1C C11C C16C 76.1(9)
O1C C11C C12C C13C 179.4(7)
C16C C11C C12C C13C -0.6(12)
O1C C11C C12C C17B -2.3(11)
C16C C11C C12C C17B 177.7(7)
C16B C17B C12C C11C -83.2(9)
C16B C17B C12C C13C 95.0(8)
C11C C12C C13C C14C 1.1(12)
C17B C12C C13C C14C -177.2(7)
C12C C13C C14C C15C -1.0(12)
C12C C13C C14C C1C1 -179.8(8)
C13C C14C C1C1 C1C4 57.2(16)
C15C C14C C1C1 C1C4 -121.6(14)
C13C C14C C1C1 C1C3 -174.8(11)
C15C C14C C1C1 C1C3 6.4(14)
C13C C14C C1C1 C1C2 -62.5(12)
C15C C14C C1C1 C1C2 118.7(11)
C13C C14C C15C C16C 0.3(12)
C1C1 C14C C15C C16C 179.1(8)
C14C C15C C16C C11C 0.2(12)
C14C C15C C16C C17C 175.3(8)
C12C C11C C16C C15C -0.1(12)
O1C C11C C16C C15C 179.9(7)
C12C C11C C16C C17C -174.9(7)
O1C C11C C16C C17C 5.1(11)
C15C C16C C17C C12D -79.0(9)
C11C C16C C17C C12D 95.7(9)
C16D C11D C12D C13D -0.9(12)
C16D C11D C12D C17C 176.5(7)
C16C C17C C12D C13D 80.6(9)
C16C C17C C12D C11D -96.8(8)
C11D C12D C13D C14D 1.6(13)
C17C C12D C13D C14D -175.9(8)
C12D C13D C14D C15D -0.3(14)
C12D C13D C14D C1D1 179.4(9)
C13D C14D C1D1 C1D2 -177.1(12)
C15D C14D C1D1 C1D2 2.6(17)
C13D C14D C1D1 C1D3 -48.1(16)
C15D C14D C1D1 C1D3 131.6(12)
C13D C14D C1D1 C1D4 66.8(13)
C15D C14D C1D1 C1D4 -113.5(12)
C13D C14D C15D C16D -1.6(13)
C1D1 C14D C15D C16D 178.6(9)
C12D C11D C16D C15D -0.9(11)
C12D C11D C16D C17D -177.1(7)
C14D C15D C16D C11D 2.2(12)
C14D C15D C16D C17D 178.5(8)
C11D C16D C17D C12A 81.9(9)
C15D C16D C17D C12A -94.3(9)
C11A C12A C17D C16D -86.2(9)
C13A C12A C17D C16D 88.9(9)
O1G V1 N1F C11F 36(21)
O2C V1 N1F C11F -84(21)
O1A V1 N1F C11F 155(21)
V1 N1F C11F C16F -96(21)
V1 N1F C11F C12F 83(21)
N1F C11F C12F C13F 179.6(9)
C16F C11F C12F C13F -1.4(14)
C11F C12F C13F C14F 2.7(15)
C12F C13F C14F C15F -3.6(15)
C12F C13F C14F C17F -178.5(9)
C13F C14F C15F C16F 3.3(13)
C17F C14F C15F C16F 178.5(9)
N1F C11F C16F C15F -179.7(8)
C12F C11F C16F C15F 1.3(14)
C14F C15F C16F C11F -2.3(14)
N1F V1 O1G C11G 9.8(11)
O2C V1 O1G C11G 126.3(10)
O1A V1 O1G C11G -105.9(10)
V1 O1G C11G C12G -91.7(15)
O1G C11G C12G C13G -71.9(18)
C11C O1C V2 N2F 11.5(7)
C11C O1C V2 O2G -102.9(7)
C11C O1C V2 O2A 132.3(6)
N2F V2 O2A C21A -16.4(9)
O2G V2 O2A C21A 102.3(8)
O1C V2 O2A C21A -133.8(8)
V2 O2A C21A C26A -57.1(11)
V2 O2A C21A C22A 127.1(7)
O2A C21A C22A C23A 178.4(7)
C26A C21A C22A C23A 2.5(11)
O2A C21A C22A C27D 3.0(11)
C26A C21A C22A C27D -172.8(7)
C21A C22A C23A C24A -0.3(12)
C27D C22A C23A C24A 175.1(7)
C22A C23A C24A C25A -1.1(12)
C22A C23A C24A C2A1 179.8(7)
C25A C24A C2A1 C2A3 -169.2(8)
C23A C24A C2A1 C2A3 9.9(12)
C25A C24A C2A1 C2A4 70.9(10)
C23A C24A C2A1 C2A4 -110.1(9)
C25A C24A C2A1 C2A2 -47.2(11)
C23A C24A C2A1 C2A2 131.9(9)
C23A C24A C25A C26A 0.4(12)
C2A1 C24A C25A C26A 179.4(8)
C24A C25A C26A C21A 1.8(13)
C24A C25A C26A C27A -173.7(8)
O2A C21A C26A C25A -178.9(7)
C22A C21A C26A C25A -3.2(12)
O2A C21A C26A C27A -3.6(12)
C22A C21A C26A C27A 172.1(7)
C25A C26A C27A C22B 83.0(9)
C21A C26A C27A C22B -92.3(9)
C26B C21B C22B C23B -1.1(12)
C26B C21B C22B C27A -176.2(7)
C26A C27A C22B C21B 88.0(10)
C26A C27A C22B C23B -87.0(9)
C21B C22B C23B C24B -0.2(12)
C27A C22B C23B C24B 174.9(8)
C22B C23B C24B C25B 1.5(12)
C22B C23B C24B C2B1 -178.1(8)
C23B C24B C2B1 C2B3 -57.4(12)
C25B C24B C2B1 C2B3 123.0(10)
C23B C24B C2B1 C2B4 -179.3(8)
C25B C24B C2B1 C2B4 1.2(12)
C23B C24B C2B1 C2B2 62.3(10)
C25B C24B C2B1 C2B2 -117.3(9)
C23B C24B C25B C26B -1.4(12)
C2B1 C24B C25B C26B 178.1(8)
C24B C25B C26B C21B 0.2(13)
C24B C25B C26B C27B -175.4(8)
C22B C21B C26B C25B 1.1(12)
C22B C21B C26B C27B 176.7(7)
C25B C26B C27B C22C 82.1(9)
C21B C26B C27B C22C -93.4(9)
N1F V1 O2C C21C 17.2(8)
O1G V1 O2C C21C -96.6(7)
O1A V1 O2C C21C 136.0(7)
V1 O2C C21C C26C -95.8(9)
V1 O2C C21C C22C 85.1(9)
O2C C21C C22C C23C 179.6(8)
C26C C21C C22C C23C 0.6(12)
O2C C21C C22C C27B 2.7(12)
C26C C21C C22C C27B -176.3(8)
C26B C27B C22C C23C -80.2(10)
C26B C27B C22C C21C 96.6(9)
C21C C22C C23C C24C -1.1(13)
C27B C22C C23C C24C 175.8(8)
C22C C23C C24C C25C 2.1(14)
C22C C23C C24C C2C1 179.9(8)
C25C C24C C2C1 C2C2 -31.9(13)
C23C C24C C2C1 C2C2 150.4(10)
C25C C24C C2C1 C2C3 92.5(13)
C23C C24C C2C1 C2C3 -85.3(13)
C25C C24C C2C1 C2C4 -147.7(10)
C23C C24C C2C1 C2C4 34.6(12)
C23C C24C C25C C26C -2.7(13)
C2C1 C24C C25C C26C 179.5(8)
O2C C21C C26C C25C 179.9(7)
C22C C21C C26C C25C -1.1(12)
O2C C21C C26C C27C -5.2(12)
C22C C21C C26C C27C 173.8(8)
C24C C25C C26C C21C 2.2(12)
C24C C25C C26C C27C -172.8(8)
C21C C26C C27C C22D -90.3(9)
C25C C26C C27C C22D 84.5(9)
C26D C21D C22D C23D 1.8(11)
C26D C21D C22D C27C -174.9(7)
C26C C27C C22D C23D -85.9(9)
C26C C27C C22D C21D 90.8(9)
C21D C22D C23D C24D -3.0(12)
C27C C22D C23D C24D 173.7(8)
C22D C23D C24D C25D 3.5(12)
C22D C23D C24D C2D1 -177.3(8)
C25D C24D C2D1 C2D2 -11(2)
C23D C24D C2D1 C2D2 169.6(18)
C25D C24D C2D1 C2D4 116.3(13)
C23D C24D C2D1 C2D4 -62.9(14)
C25D C24D C2D1 C2D3 -132.0(12)
C23D C24D C2D1 C2D3 48.8(14)
C23D C24D C25D C26D -3.0(13)
C2D1 C24D C25D C26D 177.8(8)
C24D C25D C26D C21D 1.9(12)
C24D C25D C26D C27D -177.0(8)
C22D C21D C26D C25D -1.3(11)
C22D C21D C26D C27D 177.6(7)
C23A C22A C27D C26D -78.9(9)
C21A C22A C27D C26D 96.4(9)
C25D C26D C27D C22A 82.6(9)
C21D C26D C27D C22A -96.2(9)
O2G V2 N2F C21F 116(5)
O2A V2 N2F C21F -123(5)
O1C V2 N2F C21F 0(5)
V2 N2F C21F C22F 149(5)
V2 N2F C21F C26F -33(5)
C26F C21F C22F C23F 2.2(14)
N2F C21F C22F C23F -179.5(8)
C21F C22F C23F C24F -1.0(15)
C22F C23F C24F C25F -0.1(14)
C22F C23F C24F C27F 179.8(9)
C23F C24F C25F C26F -0.1(15)
C27F C24F C25F C26F -180.0(9)
C22F C21F C26F C25F -2.3(14)
N2F C21F C26F C25F 179.4(8)
C24F C25F C26F C21F 1.3(15)
N2F V2 O2G C21G 4.1(9)
O2A V2 O2G C21G -116.7(8)
O1C V2 O2G C21G 117.1(8)
V2 O2G C21G C22G -161.9(10)
O2G C21G C22G C23G -180.0(12)
